data_7051422
_journal_name_full 'New Journal of Chemistry'
_journal_paper_doi 10.1039/a900344d
_journal_year 1999
_chemical_formula_sum 'C270 H360 N18 O3 Ru3'
_chemical_formula_weight 4208.97
_space_group_IT_number 2
_symmetry_cell_setting triclinic
_symmetry_space_group_name_Hall '-P 1'
_symmetry_space_group_name_H-M 'P -1'
_cell_angle_alpha 84.930(10)
_cell_angle_beta 73.730(10)
_cell_angle_gamma 65.400(10)
_cell_formula_units_Z 2
_cell_length_a 19.417(2)
_cell_length_b 22.545(2)
_cell_length_c 33.326(3)
_cell_measurement_temperature 150(2)
_cell_volume 12727(2)
_diffrn_ambient_temperature 150(2)
_exptl_crystal_density_diffrn 1.098
_cod_depositor_comments
;
The following automatic conversions were performed:
'_symmetry_cell_setting' value 'Triclinic' changed to 'triclinic'
according to '/home/saulius/struct/CIF-dictionaries/cif_core.dic'
dictionary named 'cif_core.dic' version 2.4.1 from 2010-06-29.

Automatic conversion script
Id: cif_fix_enum 1527 2010-12-29 10:47:43Z saulius 
;
_cod_database_code 7051422

loop_
_symmetry_equiv_pos_as_xyz
'x, y, z'
'-x, -y, -z'

loop_
_atom_site_label
_atom_site_type_symbol
_atom_site_fract_x
_atom_site_fract_y
_atom_site_fract_z
_atom_site_U_iso_or_equiv
_atom_site_adp_type
_atom_site_occupancy
_atom_site_calc_flag
_atom_site_refinement_flags
_atom_site_disorder_assembly
_atom_site_disorder_group
Ru1_1 Ru 0.00951(6) -0.31874(5) 0.47685(3) 0.032 Uani 1 d . . .
O1_1 O 0.0569(7) -0.3738(6) 0.5534(4) 0.085 Uani 1 d . . .
C77_1 C 0.0389(7) -0.3511(7) 0.5241(5) 0.046 Uani 1 d . . .
N1_1 N 0.1066(6) -0.2963(5) 0.4547(3) 0.037 Uani 1 d . . .
N2_1 N -0.0601(6) -0.2286(5) 0.5058(3) 0.039 Uani 1 d . . .
N3_1 N -0.0907(6) -0.3373(5) 0.4958(3) 0.031 Uani 1 d . . .
N4_1 N 0.0753(5) -0.4061(5) 0.4438(3) 0.036 Uani 1 d . . .
C1_1 C 0.0417(8) -0.1874(7) 0.4850(4) 0.044 Uani 1 d . . .
H1_1 H 0.0498 -0.1493 0.4872 0.053 Uiso 1 calc R . .
C2_1 C -0.0311(8) -0.1819(7) 0.5048(4) 0.046 Uani 1 d . . .
C3_1 C -0.0953(8) -0.1258(7) 0.5310(4) 0.046 Uani 1 d . . .
C4_1 C -0.1550(7) -0.1409(7) 0.5474(4) 0.047 Uani 1 d . . .
C5_1 C -0.1345(7) -0.2067(6) 0.5314(4) 0.037 Uani 1 d . . .
C6_1 C -0.1814(7) -0.2408(7) 0.5368(4) 0.047 Uani 1 d . . .
C7_1 C -0.1634(7) -0.3006(7) 0.5206(4) 0.041 Uani 1 d . . .
C8_1 C -0.2127(8) -0.3350(7) 0.5257(4) 0.046 Uani 1 d . . .
C9_1 C -0.1689(8) -0.3934(7) 0.5059(4) 0.043 Uani 1 d . . .
C10_1 C -0.0917(7) -0.3939(7) 0.4873(4) 0.041 Uani 1 d . . .
C11_1 C -0.0260(7) -0.4476(6) 0.4614(4) 0.032 Uani 1 d . . .
H11_1 H -0.0358 -0.4847 0.4584 0.039 Uiso 1 calc R . .
C12_1 C 0.0461(7) -0.4522(6) 0.4413(4) 0.032 Uani 1 d . . .
C13_1 C 0.1043(8) -0.5068(7) 0.4146(4) 0.046 Uani 1 d . . .
C14_1 C 0.1717(8) -0.4931(7) 0.3995(5) 0.050 Uani 1 d . . .
C15_1 C 0.1510(7) -0.4292(6) 0.4189(4) 0.043 Uani 1 d . . .
C16_1 C 0.2002(7) -0.3953(7) 0.4140(4) 0.042 Uani 1 d . . .
C17_1 C 0.1795(7) -0.3334(7) 0.4306(4) 0.042 Uani 1 d . . .
C18_1 C 0.2294(7) -0.2974(7) 0.4248(5) 0.047 Uani 1 d . . .
C19_1 C 0.1840(8) -0.2387(7) 0.4432(5) 0.047 Uani 1 d . . .
C20_1 C 0.1064(7) -0.2376(7) 0.4622(4) 0.040 Uani 1 d . . .
C21_1 C -0.2297(9) -0.0980(8) 0.5789(5) 0.068 Uani 1 d . . .
H21A_1 H -0.2171 -0.0738 0.5966 0.081 Uiso 1 calc R . .
H21B_1 H -0.2540 -0.1253 0.5962 0.081 Uiso 1 calc R . .
H21C_1 H -0.2665 -0.0672 0.5640 0.081 Uiso 1 calc R . .
C22_1 C -0.2990(11) -0.3133(10) 0.5447(7) 0.109 Uani 1 d . . .
H22A_1 H -0.3273 -0.2718 0.5329 0.131 Uiso 1 calc R . .
H22B_1 H -0.3109 -0.3076 0.5751 0.131 Uiso 1 calc R . .
H22C_1 H -0.3155 -0.3464 0.5387 0.131 Uiso 1 calc R . .
C23_1 C 0.2483(8) -0.5389(8) 0.3706(6) 0.074 Uani 1 d . . .
H23A_1 H 0.2883 -0.5580 0.3861 0.089 Uiso 1 calc R . .
H23B_1 H 0.2660 -0.5146 0.3472 0.089 Uiso 1 calc R . .
H23C_1 H 0.2400 -0.5738 0.3599 0.089 Uiso 1 calc R . .
C24_1 C 0.3155(8) -0.3191(8) 0.4047(5) 0.066 Uani 1 d . . .
H24A_1 H 0.3327 -0.2864 0.4106 0.079 Uiso 1 calc R . .
H24B_1 H 0.3258 -0.3241 0.3744 0.079 Uiso 1 calc R . .
H24C_1 H 0.3444 -0.3610 0.4159 0.079 Uiso 1 calc R . .
C25_1 C -0.0821(8) -0.0643(6) 0.5391(4) 0.054 Uani 1 d D . .
H25A_1 H -0.0493 -0.0549 0.5129 0.064 Uiso 1 calc R . .
H25B_1 H -0.1337 -0.0263 0.5460 0.064 Uiso 1 calc R . .
C26_1 C -0.0432(10) -0.0708(7) 0.5737(5) 0.086 Uiso 1 d D . .
H26A_1 H 0.0086 -0.1084 0.5670 0.103 Uiso 1 calc R . .
H26B_1 H -0.0759 -0.0797 0.6001 0.103 Uiso 1 calc R . .
C27_1 C -0.0320(13) -0.0093(8) 0.5800(7) 0.127 Uiso 1 d D . .
H27A_1 H -0.0030 0.0018 0.5530 0.152 Uiso 1 calc R . .
H27B_1 H -0.0841 0.0276 0.5892 0.152 Uiso 1 calc R . .
C28_1 C 0.0130(15) -0.0191(9) 0.6123(8) 0.153 Uiso 1 d D . .
H28A_1 H 0.0644 -0.0568 0.6032 0.183 Uiso 1 calc R . .
H28B_1 H -0.0167 -0.0296 0.6392 0.183 Uiso 1 calc R . .
C29_1 C 0.0270(16) 0.0402(10) 0.6190(8) 0.171 Uiso 1 d D . .
H29A_1 H -0.0242 0.0782 0.6277 0.205 Uiso 1 calc R . .
H29B_1 H 0.0576 0.0504 0.5922 0.205 Uiso 1 calc R . .
C30_1 C 0.0711(17) 0.0287(13) 0.6519(9) 0.203 Uiso 1 d D . .
H30A_1 H 0.0789 0.0679 0.6557 0.243 Uiso 1 calc R . .
H30B_1 H 0.1223 -0.0082 0.6430 0.243 Uiso 1 calc R . .
H30C_1 H 0.0406 0.0190 0.6785 0.243 Uiso 1 calc R . .
C31_1 C -0.1914(8) -0.4495(7) 0.4988(5) 0.075 Uani 1 d D . .
H31A_1 H -0.1440 -0.4911 0.4938 0.090 Uiso 1 calc R . .
H31B_1 H -0.2300 -0.4536 0.5243 0.090 Uiso 1 calc R . .
C32_1 C -0.2260(10) -0.4374(7) 0.4624(5) 0.086 Uiso 1 d D . .
H32A_1 H -0.2798 -0.4025 0.4710 0.103 Uiso 1 calc R . .
H32B_1 H -0.1947 -0.4203 0.4396 0.103 Uiso 1 calc R . .
C33_1 C -0.2312(12) -0.4930(9) 0.4447(5) 0.127 Uiso 1 d D . .
H33A_1 H -0.1775 -0.5220 0.4286 0.152 Uiso 1 calc R A 1
H33B_1 H -0.2633 -0.4755 0.4245 0.152 Uiso 1 calc R A 1
C34_1 C -0.2647(15) -0.5339(9) 0.4747(5) 0.153 Uiso 0.50 d PD B 1
H34A_1 H -0.3138 -0.5048 0.4945 0.183 Uiso 0.50 calc PR B 1
H34B_1 H -0.2270 -0.5593 0.4910 0.183 Uiso 0.50 calc PR B 1
C35_1 C -0.282(3) -0.5807(18) 0.4533(10) 0.171 Uiso 0.50 d PD B 1
H35A_1 H -0.3396 -0.5697 0.4627 0.205 Uiso 0.50 calc PR B 1
H35B_1 H -0.2685 -0.5751 0.4227 0.205 Uiso 0.50 calc PR B 1
C36_1 C -0.238(4) -0.6513(13) 0.463(2) 0.203 Uiso 0.50 d PD B 1
H36A_1 H -0.2471 -0.6797 0.4459 0.243 Uiso 0.50 calc PR B 1
H36B_1 H -0.2565 -0.6583 0.4923 0.243 Uiso 0.50 calc PR B 1
H36C_1 H -0.1817 -0.6615 0.4553 0.243 Uiso 0.50 calc PR B 1
C34'_1 C -0.2647(15) -0.5339(9) 0.4747(5) 0.153 Uiso 0.50 d PD B 2
H34C_1 H -0.3163 -0.5051 0.4929 0.183 Uiso 0.50 calc PR B 2
H34D_1 H -0.2293 -0.5564 0.4928 0.183 Uiso 0.50 calc PR B 2
C35'_1 C -0.275(4) -0.585(2) 0.4525(8) 0.171 Uiso 0.50 d PD B 2
H35C_1 H -0.3189 -0.5622 0.4394 0.205 Uiso 0.50 calc PR B 2
H35D_1 H -0.2268 -0.6071 0.4300 0.205 Uiso 0.50 calc PR B 2
C36'_1 C -0.293(4) -0.635(2) 0.4814(14) 0.203 Uiso 0.50 d PD B 2
H36D_1 H -0.3225 -0.6523 0.4703 0.243 Uiso 0.50 calc PR B 2
H36E_1 H -0.3234 -0.6147 0.5092 0.243 Uiso 0.50 calc PR B 2
H36F_1 H -0.2430 -0.6706 0.4835 0.243 Uiso 0.50 calc PR B 2
C37_1 C 0.0961(7) -0.5641(7) 0.4045(4) 0.055 Uani 1 d D . .
H37A_1 H 0.0530 -0.5688 0.4269 0.066 Uiso 1 calc R . .
H37B_1 H 0.1451 -0.6025 0.4052 0.066 Uiso 1 calc R . .
C38_1 C 0.0799(9) -0.5667(8) 0.3634(5) 0.086 Uiso 1 d D . .
H38A_1 H 0.0760 -0.6085 0.3608 0.103 Uiso 1 calc R . .
H38B_1 H 0.1251 -0.5663 0.3406 0.103 Uiso 1 calc R . .
C39_1 C 0.0059(11) -0.5116(9) 0.3572(6) 0.127 Uiso 1 d D . .
H39A_1 H 0.0117 -0.4698 0.3562 0.152 Uiso 1 calc R . .
H39B_1 H -0.0391 -0.5086 0.3813 0.152 Uiso 1 calc R . .
C40_1 C -0.0107(11) -0.5220(10) 0.3169(6) 0.153 Uiso 1 d D . .
H40A_1 H 0.0371 -0.5307 0.2934 0.183 Uiso 1 calc R C 1
H40B_1 H -0.0226 -0.5610 0.3194 0.183 Uiso 1 calc R C 1
C41_1 C -0.0782(12) -0.4645(11) 0.3067(6) 0.171 Uiso 1 d D D 1
H41A_1 H -0.0857 -0.4743 0.2802 0.205 Uiso 1 calc R D 1
H41B_1 H -0.0650 -0.4261 0.3024 0.205 Uiso 1 calc R D 1
C42_1 C -0.1542(11) -0.4481(14) 0.3409(10) 0.203 Uiso 1 d D D 1
H42A_1 H -0.1961 -0.4102 0.3330 0.243 Uiso 1 calc R D 1
H42B_1 H -0.1473 -0.4379 0.3671 0.243 Uiso 1 calc R D 1
H42C_1 H -0.1685 -0.4855 0.3446 0.243 Uiso 1 calc R D 1
C43_1 C 0.2053(9) -0.1822(8) 0.4440(6) 0.068 Uani 1 d . . .
H43A_1 H 0.2537 -0.1882 0.4215 0.082 Uiso 1 calc R . .
H43B_1 H 0.1624 -0.1412 0.4393 0.082 Uiso 1 calc R . .
C44_1 C 0.2185(11) -0.1780(9) 0.4856(6) 0.086 Uiso 1 d . . .
H44A_1 H 0.2613 -0.2178 0.4918 0.103 Uiso 1 calc R . .
H44B_1 H 0.1700 -0.1667 0.5089 0.103 Uiso 1 calc R . .
C45_1 C 0.2456(14) -0.1134(11) 0.4721(8) 0.127 Uiso 1 d . . .
H45A_1 H 0.3001 -0.1271 0.4541 0.152 Uiso 1 calc R . .
H45B_1 H 0.2087 -0.0780 0.4589 0.152 Uiso 1 calc R . .
C46_1 C 0.2371(16) -0.0960(14) 0.5165(10) 0.153 Uiso 1 d . . .
H46A_1 H 0.2663 -0.1337 0.5316 0.183 Uiso 1 calc R . .
H46B_1 H 0.1816 -0.0739 0.5330 0.183 Uiso 1 calc R . .
C47_1 C 0.2792(17) -0.0472(15) 0.5024(11) 0.171 Uiso 1 d . . .
H47A_1 H 0.3372 -0.0695 0.4954 0.205 Uiso 1 calc R . .
H47B_1 H 0.2621 -0.0191 0.4794 0.205 Uiso 1 calc R . .
C48_1 C 0.2429(18) -0.0117(17) 0.5448(11) 0.203 Uiso 1 d . . .
H48A_1 H 0.2614 0.0226 0.5448 0.243 Uiso 1 calc R . .
H48B_1 H 0.2583 -0.0428 0.5665 0.243 Uiso 1 calc R . .
H48C_1 H 0.1854 0.0079 0.5505 0.243 Uiso 1 calc R . .
C49_1 C -0.2627(9) -0.2099(8) 0.5692(5) 0.066 Uani 1 d . . .
C50_1 C -0.3262(9) -0.1656(10) 0.5569(5) 0.080 Uani 1 d . . .
H50_1 H -0.3197 -0.1533 0.5286 0.096 Uiso 1 calc R . .
C51_1 C -0.4032(8) -0.1371(7) 0.5864(5) 0.092 Uani 1 d D . .
C52_1 C -0.4051(10) -0.1620(10) 0.6259(6) 0.085 Uani 1 d . . .
H52_1 H -0.4551 -0.1470 0.6458 0.102 Uiso 1 calc R . .
C53_1 C -0.3446(10) -0.2047(8) 0.6391(4) 0.080 Uani 1 d D . .
C54_1 C -0.2682(9) -0.2322(9) 0.6092(5) 0.070 Uani 1 d . . .
H54_1 H -0.2238 -0.2643 0.6169 0.084 Uiso 1 calc R . .
C55_1 C -0.4715(7) -0.0870(6) 0.5720(4) 0.090 Uiso 1 d D . .
C56_1 C -0.4525(11) -0.0292(8) 0.5546(6) 0.143 Uiso 1 d D . .
H56A_1 H -0.4969 0.0033 0.5452 0.171 Uiso 1 calc R . .
H56B_1 H -0.4054 -0.0442 0.5309 0.171 Uiso 1 calc R . .
H56C_1 H -0.4431 -0.0095 0.5764 0.171 Uiso 1 calc R . .
C57_1 C -0.5440(8) -0.0624(10) 0.6087(5) 0.143 Uiso 1 d D . .
H57A_1 H -0.5882 -0.0301 0.5991 0.171 Uiso 1 calc R . .
H57B_1 H -0.5340 -0.0421 0.6300 0.171 Uiso 1 calc R . .
H57C_1 H -0.5567 -0.0990 0.6206 0.171 Uiso 1 calc R . .
C58_1 C -0.4863(11) -0.1173(9) 0.5386(5) 0.143 Uiso 1 d D . .
H58A_1 H -0.5308 -0.0848 0.5293 0.171 Uiso 1 calc R . .
H58B_1 H -0.4984 -0.1545 0.5499 0.171 Uiso 1 calc R . .
H58C_1 H -0.4393 -0.1322 0.5148 0.171 Uiso 1 calc R . .
C59_1 C -0.3583(8) -0.2342(6) 0.6815(4) 0.090 Uiso 1 d D . .
C60_1 C -0.4204(9) -0.1823(8) 0.7135(5) 0.143 Uiso 1 d D . .
H60A_1 H -0.4701 -0.1644 0.7057 0.171 Uiso 1 calc R . .
H60B_1 H -0.4035 -0.1473 0.7146 0.171 Uiso 1 calc R . .
H60C_1 H -0.4278 -0.2016 0.7411 0.171 Uiso 1 calc R . .
C61_1 C -0.3856(11) -0.2874(8) 0.6794(6) 0.143 Uiso 1 d D . .
H61A_1 H -0.4352 -0.2687 0.6714 0.171 Uiso 1 calc R . .
H61B_1 H -0.3937 -0.3069 0.7068 0.171 Uiso 1 calc R . .
H61C_1 H -0.3457 -0.3211 0.6586 0.171 Uiso 1 calc R . .
C62_1 C -0.2824(8) -0.2619(10) 0.6934(8) 0.143 Uiso 1 d D . .
H62A_1 H -0.2901 -0.2810 0.7210 0.171 Uiso 1 calc R . .
H62B_1 H -0.2651 -0.2271 0.6944 0.171 Uiso 1 calc R . .
H62C_1 H -0.2425 -0.2958 0.6727 0.171 Uiso 1 calc R . .
C63_1 C 0.2814(8) -0.4291(7) 0.3845(5) 0.051 Uani 1 d . . .
C64_1 C 0.3404(9) -0.4751(8) 0.3999(6) 0.082 Uani 1 d . . .
H64_1 H 0.3305 -0.4871 0.4282 0.098 Uiso 1 calc R . .
C65_1 C 0.4209(7) -0.5056(6) 0.3702(5) 0.070 Uani 1 d D . .
C66_1 C 0.4277(11) -0.4834(9) 0.3310(6) 0.080 Uani 1 d . . .
H66_1 H 0.4785 -0.5033 0.3122 0.096 Uiso 1 calc R . .
C67_1 C 0.3698(9) -0.4344(8) 0.3136(4) 0.090 Uani 1 d D . .
C68_1 C 0.2955(8) -0.4104(8) 0.3439(5) 0.061 Uani 1 d . . .
H68_1 H 0.2520 -0.3788 0.3352 0.073 Uiso 1 calc R . .
C69_1 C 0.3897(7) -0.4140(6) 0.2690(4) 0.090 Uiso 1 d D . .
C70_1 C 0.3142(9) -0.3728(9) 0.2566(6) 0.143 Uiso 1 d D . .
H70A_1 H 0.2829 -0.3984 0.2593 0.171 Uiso 1 calc R . .
H70B_1 H 0.3273 -0.3599 0.2276 0.171 Uiso 1 calc R . .
H70C_1 H 0.2838 -0.3337 0.2750 0.171 Uiso 1 calc R . .
C71_1 C 0.4375(10) -0.3746(9) 0.2646(6) 0.143 Uiso 1 d D . .
H71A_1 H 0.4501 -0.3617 0.2355 0.171 Uiso 1 calc R . .
H71B_1 H 0.4864 -0.4010 0.2723 0.171 Uiso 1 calc R . .
H71C_1 H 0.4074 -0.3355 0.2830 0.171 Uiso 1 calc R . .
C72_1 C 0.4354(10) -0.4740(8) 0.2400(6) 0.143 Uiso 1 d D . .
H72A_1 H 0.4036 -0.4991 0.2427 0.171 Uiso 1 calc R . .
H72B_1 H 0.4843 -0.5012 0.2475 0.171 Uiso 1 calc R . .
H72C_1 H 0.4479 -0.4605 0.2111 0.171 Uiso 1 calc R . .
C73_1 C 0.4832(7) -0.5595(6) 0.3867(4) 0.090 Uiso 1 d D . .
C74_1 C 0.4853(11) -0.5369(9) 0.4275(5) 0.143 Uiso 1 d D . .
H74A_1 H 0.5262 -0.5718 0.4380 0.171 Uiso 1 calc R . .
H74B_1 H 0.4341 -0.5262 0.4480 0.171 Uiso 1 calc R . .
H74C_1 H 0.4969 -0.4981 0.4229 0.171 Uiso 1 calc R . .
C75_1 C 0.4645(11) -0.6193(7) 0.3939(6) 0.143 Uiso 1 d D . .
H75A_1 H 0.5050 -0.6542 0.4047 0.171 Uiso 1 calc R . .
H75B_1 H 0.4633 -0.6340 0.3674 0.171 Uiso 1 calc R . .
H75C_1 H 0.4131 -0.6081 0.4142 0.171 Uiso 1 calc R . .
C76_1 C 0.5629(7) -0.5782(9) 0.3555(5) 0.143 Uiso 1 d D . .
H76A_1 H 0.6029 -0.6128 0.3668 0.171 Uiso 1 calc R . .
H76B_1 H 0.5756 -0.5400 0.3501 0.171 Uiso 1 calc R . .
H76C_1 H 0.5618 -0.5940 0.3293 0.171 Uiso 1 calc R . .
Ru1_2 Ru 0.05273(6) 0.01511(5) 0.10707(3) 0.029 Uani 1 d . . .
O1_2 O 0.1123(6) 0.0916(4) 0.0402(3) 0.050 Uani 1 d . . .
C77_2 C 0.0910(7) 0.0626(6) 0.0659(4) 0.037 Uani 1 d . . .
N1_2 N 0.0028(6) 0.0914(5) 0.1502(3) 0.031 Uani 1 d . . .
N2_2 N 0.1540(6) -0.0214(5) 0.1237(3) 0.030 Uani 1 d . . .
N3_2 N 0.0978(5) -0.0661(4) 0.0682(3) 0.028 Uani 1 d . . .
N4_2 N -0.0523(6) 0.0500(5) 0.0923(3) 0.031 Uani 1 d . . .
C1_2 C 0.1164(7) 0.0627(6) 0.1759(4) 0.038 Uani 1 d . . .
H1_2 H 0.1338 0.0741 0.1968 0.046 Uiso 1 calc R . .
C2_2 C 0.1725(7) 0.0094(6) 0.1503(4) 0.033 Uani 1 d . . .
C3_2 C 0.2556(7) -0.0228(6) 0.1490(4) 0.043 Uani 1 d . . .
C4_2 C 0.2880(7) -0.0736(6) 0.1216(4) 0.037 Uani 1 d . . .
C5_2 C 0.2248(7) -0.0734(6) 0.1053(4) 0.034 Uani 1 d . . .
C6_2 C 0.2317(7) -0.1202(6) 0.0783(4) 0.040 Uani 1 d . . .
C7_2 C 0.1702(8) -0.1183(6) 0.0629(4) 0.039 Uani 1 d . . .
C8_2 C 0.1725(8) -0.1694(6) 0.0372(4) 0.045 Uani 1 d . . .
C9_2 C 0.1025(9) -0.1432(7) 0.0266(4) 0.051 Uani 1 d . . .
C10_2 C 0.0565(7) -0.0806(6) 0.0466(4) 0.030 Uani 1 d . . .
C11_2 C -0.0183(7) -0.0395(6) 0.0443(4) 0.033 Uani 1 d . . .
H11_2 H -0.0378 -0.0544 0.0260 0.039 Uiso 1 calc R . .
C12_2 C -0.0694(7) 0.0202(6) 0.0644(4) 0.033 Uani 1 d . . .
C13_2 C -0.1464(7) 0.0593(7) 0.0597(4) 0.040 Uani 1 d . . .
C14_2 C -0.1770(8) 0.1145(7) 0.0842(5) 0.052 Uani 1 d . . .
C15_2 C -0.1180(7) 0.1083(6) 0.1050(4) 0.043 Uani 1 d . . .
C16_2 C -0.1234(7) 0.1524(7) 0.1352(4) 0.046 Uani 1 d . . .
C17_2 C -0.0682(7) 0.1435(6) 0.1563(4) 0.038 Uani 1 d . . .
C18_2 C -0.0755(8) 0.1865(7) 0.1896(4) 0.048 Uani 1 d . . .
C19_2 C -0.0104(8) 0.1585(6) 0.2018(4) 0.041 Uani 1 d . . .
C20_2 C 0.0399(7) 0.1018(6) 0.1760(4) 0.028 Uani 1 d . . .
C21_2 C 0.3748(8) -0.1146(8) 0.1080(6) 0.070 Uani 1 d . . .
H21A_2 H 0.4029 -0.0918 0.1155 0.084 Uiso 1 calc R . .
H21B_2 H 0.3915 -0.1223 0.0776 0.084 Uiso 1 calc R . .
H21C_2 H 0.3867 -0.1564 0.1219 0.084 Uiso 1 calc R . .
C22_2 C 0.2307(9) -0.2361(7) 0.0261(6) 0.069 Uani 1 d . . .
H22A_2 H 0.2075 -0.2608 0.0158 0.083 Uiso 1 calc R . .
H22B_2 H 0.2475 -0.2568 0.0508 0.083 Uiso 1 calc R . .
H22C_2 H 0.2762 -0.2355 0.0042 0.083 Uiso 1 calc R . .
C23_2 C -0.2578(9) 0.1696(8) 0.0870(6) 0.075 Uani 1 d . . .
H23A_2 H -0.2759 0.1658 0.0631 0.090 Uiso 1 calc R . .
H23B_2 H -0.2542 0.2118 0.0867 0.090 Uiso 1 calc R . .
H23C_2 H -0.2951 0.1666 0.1130 0.090 Uiso 1 calc R . .
C24_2 C -0.1448(9) 0.2509(8) 0.2083(5) 0.080 Uani 1 d . . .
H24A_2 H -0.1898 0.2419 0.2245 0.096 Uiso 1 calc R . .
H24B_2 H -0.1596 0.2801 0.1856 0.096 Uiso 1 calc R . .
H24C_2 H -0.1292 0.2718 0.2266 0.096 Uiso 1 calc R . .
C25_2 C 0.2949(7) 0.0027(6) 0.1724(4) 0.049 Uani 1 d D . .
H25A_2 H 0.3433 -0.0337 0.1763 0.059 Uiso 1 calc R . .
H25B_2 H 0.2590 0.0194 0.2005 0.059 Uiso 1 calc R . .
C26_2 C 0.3158(10) 0.0567(7) 0.1498(5) 0.086 Uiso 1 d D . .
H26A_2 H 0.3504 0.0402 0.1214 0.103 Uiso 1 calc R . .
H26B_2 H 0.2671 0.0933 0.1465 0.103 Uiso 1 calc R . .
C27_2 C 0.3569(13) 0.0822(9) 0.1719(6) 0.127 Uiso 1 d D . .
H27A_2 H 0.4070 0.0464 0.1741 0.152 Uiso 1 calc R . .
H27B_2 H 0.3234 0.0978 0.2006 0.152 Uiso 1 calc R . .
C28_2 C 0.3736(13) 0.1381(9) 0.1481(7) 0.153 Uiso 1 d D . .
H28A_2 H 0.4089 0.1218 0.1199 0.183 Uiso 1 calc R . .
H28B_2 H 0.3236 0.1728 0.1447 0.183 Uiso 1 calc R . .
C29_2 C 0.4112(12) 0.1672(9) 0.1702(8) 0.171 Uiso 1 d D . .
H29A_2 H 0.4131 0.2071 0.1559 0.205 Uiso 1 calc R . .
H29B_2 H 0.3782 0.1801 0.1993 0.205 Uiso 1 calc R . .
C30_2 C 0.4934(13) 0.1204(15) 0.1711(11) 0.203 Uiso 1 d D . .
H30A_2 H 0.5151 0.1414 0.1857 0.243 Uiso 1 calc R . .
H30B_2 H 0.5267 0.1081 0.1424 0.243 Uiso 1 calc R . .
H30C_2 H 0.4917 0.0812 0.1858 0.243 Uiso 1 calc R . .
C31_2 C 0.0663(9) -0.1774(7) 0.0049(5) 0.074 Uani 1 d D . .
H31A_2 H 0.0360 -0.1458 -0.0129 0.089 Uiso 1 calc R . .
H31B_2 H 0.1094 -0.2140 -0.0134 0.089 Uiso 1 calc R . .
C32_2 C 0.0125(9) -0.2034(9) 0.0366(5) 0.086 Uiso 1 d D . .
H32A_2 H 0.0429 -0.2341 0.0548 0.103 Uiso 1 calc R . .
H32B_2 H -0.0307 -0.1665 0.0545 0.103 Uiso 1 calc R . .
C33_2 C -0.0225(11) -0.2377(10) 0.0172(5) 0.127 Uiso 1 d D . .
H33A_2 H 0.0203 -0.2776 0.0020 0.152 Uiso 1 calc R . .
H33B_2 H -0.0478 -0.2089 -0.0034 0.152 Uiso 1 calc R . .
C34_2 C -0.0829(9) -0.2567(9) 0.0490(7) 0.153 Uiso 1 d D . .
H34A_2 H -0.1282 -0.2165 0.0623 0.183 Uiso 1 calc R . .
H34B_2 H -0.1024 -0.2801 0.0342 0.183 Uiso 1 calc R . .
C35_2 C -0.0499(15) -0.2995(10) 0.0825(6) 0.171 Uiso 1 d D . .
H35A_2 H -0.0263 -0.2776 0.0956 0.205 Uiso 1 calc R . .
H35B_2 H -0.0935 -0.3044 0.1045 0.205 Uiso 1 calc R . .
C36_2 C 0.0116(17) -0.3666(11) 0.0663(10) 0.203 Uiso 1 d D . .
H36A_2 H 0.0259 -0.3935 0.0898 0.243 Uiso 1 calc R . .
H36B_2 H 0.0584 -0.3627 0.0476 0.243 Uiso 1 calc R . .
H36C_2 H -0.0095 -0.3870 0.0509 0.243 Uiso 1 calc R . .
C37_2 C -0.1888(7) 0.0372(7) 0.0369(4) 0.049 Uani 1 d D . .
H37A_2 H -0.1501 -0.0016 0.0190 0.059 Uiso 1 calc R . .
H37B_2 H -0.2120 0.0722 0.0184 0.059 Uiso 1 calc R . .
C38_2 C -0.2532(8) 0.0203(7) 0.0656(5) 0.086 Uiso 1 d D . .
H38A_2 H -0.2835 0.0129 0.0486 0.103 Uiso 1 calc R . .
H38B_2 H -0.2896 0.0579 0.0850 0.103 Uiso 1 calc R . .
C39_2 C -0.2229(9) -0.0396(8) 0.0908(6) 0.127 Uiso 1 d D . .
H39A_2 H -0.1922 -0.0782 0.0715 0.152 Uiso 1 calc R . .
H39B_2 H -0.1869 -0.0346 0.1049 0.152 Uiso 1 calc R . .
C40_2 C -0.2868(10) -0.0517(10) 0.1232(7) 0.153 Uiso 1 d D . .
H40A_2 H -0.3190 -0.0121 0.1416 0.183 Uiso 1 calc R . .
H40B_2 H -0.3214 -0.0584 0.1089 0.183 Uiso 1 calc R . .
C41_2 C -0.2582(11) -0.1090(11) 0.1500(7) 0.171 Uiso 1 d D . .
H41A_2 H -0.2231 -0.1027 0.1641 0.205 Uiso 1 calc R . .
H41B_2 H -0.2269 -0.1489 0.1318 0.205 Uiso 1 calc R . .
C42_2 C -0.3239(14) -0.1194(13) 0.1828(8) 0.203 Uiso 1 d D . .
H42A_2 H -0.3014 -0.1577 0.1989 0.243 Uiso 1 calc R . .
H42B_2 H -0.3587 -0.1262 0.1691 0.243 Uiso 1 calc R . .
H42C_2 H -0.3541 -0.0808 0.2017 0.243 Uiso 1 calc R . .
C43_2 C 0.0119(9) 0.1800(7) 0.2356(4) 0.056 Uani 1 d D . .
H43A_2 H -0.0233 0.2264 0.2430 0.067 Uiso 1 calc R . .
H43B_2 H 0.0661 0.1772 0.2243 0.067 Uiso 1 calc R . .
C44_2 C 0.0083(9) 0.1413(7) 0.2754(4) 0.086 Uiso 1 d D . .
H44A_2 H 0.0228 0.0952 0.2682 0.103 Uiso 1 calc R . .
H44B_2 H -0.0461 0.1592 0.2937 0.103 Uiso 1 calc R . .
C45_2 C 0.0643(9) 0.1446(8) 0.2988(5) 0.127 Uiso 1 d D . .
H45A_2 H 0.0802 0.1054 0.3158 0.152 Uiso 1 calc R . .
H45B_2 H 0.1122 0.1450 0.2784 0.152 Uiso 1 calc R . .
C46_2 C 0.0250(10) 0.2053(10) 0.3270(8) 0.153 Uiso 1 d D . .
H46A_2 H -0.0218 0.2038 0.3480 0.183 Uiso 1 calc R . .
H46B_2 H 0.0068 0.2442 0.3101 0.183 Uiso 1 calc R . .
C47_2 C 0.0799(11) 0.2118(12) 0.3494(9) 0.171 Uiso 1 d D . .
H47A_2 H 0.1012 0.1714 0.3647 0.205 Uiso 1 calc R . .
H47B_2 H 0.1247 0.2166 0.3285 0.205 Uiso 1 calc R . .
C48_2 C 0.0391(15) 0.2693(14) 0.3798(9) 0.203 Uiso 1 d D . .
H48A_2 H 0.0763 0.2712 0.3938 0.243 Uiso 1 calc R . .
H48B_2 H -0.0051 0.2646 0.4007 0.243 Uiso 1 calc R . .
H48C_2 H 0.0195 0.3095 0.3647 0.243 Uiso 1 calc R . .
C49_2 C 0.3090(8) -0.1762(6) 0.0643(5) 0.047 Uani 1 d . . .
C50_2 C 0.3360(8) -0.2284(6) 0.0904(4) 0.047 Uani 1 d . . .
H50_2 H 0.3027 -0.2287 0.1174 0.057 Uiso 1 calc R . .
C51_2 C 0.4096(8) -0.2793(6) 0.0782(4) 0.059 Uani 1 d D . .
C52_2 C 0.4569(9) -0.2752(8) 0.0396(5) 0.073 Uani 1 d . . .
H52_2 H 0.5087 -0.3085 0.0313 0.088 Uiso 1 calc R . .
C53_2 C 0.4335(8) -0.2241(7) 0.0112(4) 0.069 Uani 1 d D . .
C54_2 C 0.3582(8) -0.1757(7) 0.0252(5) 0.056 Uani 1 d . . .
H54_2 H 0.3398 -0.1409 0.0073 0.068 Uiso 1 calc R . .
C55_2 C 0.4352(7) -0.3319(6) 0.1087(4) 0.090 Uiso 1 d D . .
C56_2 C 0.4354(11) -0.3015(9) 0.1477(5) 0.143 Uiso 1 d D . .
H56A_2 H 0.4520 -0.3356 0.1676 0.171 Uiso 1 calc R . .
H56B_2 H 0.3823 -0.2691 0.1606 0.171 Uiso 1 calc R . .
H56C_2 H 0.4718 -0.2801 0.1399 0.171 Uiso 1 calc R . .
C57_2 C 0.5172(8) -0.3818(8) 0.0899(6) 0.143 Uiso 1 d D . .
H57A_2 H 0.5329 -0.4155 0.1103 0.171 Uiso 1 calc R . .
H57B_2 H 0.5537 -0.3604 0.0825 0.171 Uiso 1 calc R . .
H57C_2 H 0.5184 -0.4020 0.0647 0.171 Uiso 1 calc R . .
C58_2 C 0.3789(10) -0.3646(9) 0.1215(6) 0.143 Uiso 1 d D . .
H58A_2 H 0.3961 -0.3986 0.1414 0.171 Uiso 1 calc R . .
H58B_2 H 0.3780 -0.3844 0.0967 0.171 Uiso 1 calc R . .
H58C_2 H 0.3261 -0.3321 0.1347 0.171 Uiso 1 calc R . .
C59_2 C 0.4856(8) -0.2278(7) -0.0323(4) 0.090 Uiso 1 d D . .
C60_2 C 0.5691(7) -0.2465(10) -0.0312(6) 0.143 Uiso 1 d D . .
H60A_2 H 0.6020 -0.2483 -0.0598 0.171 Uiso 1 calc R . .
H60B_2 H 0.5887 -0.2894 -0.0189 0.171 Uiso 1 calc R . .
H60C_2 H 0.5708 -0.2140 -0.0143 0.171 Uiso 1 calc R . .
C61_2 C 0.4853(11) -0.2810(8) -0.0578(5) 0.143 Uiso 1 d D . .
H61A_2 H 0.5194 -0.2840 -0.0862 0.171 Uiso 1 calc R . .
H61B_2 H 0.4315 -0.2699 -0.0592 0.171 Uiso 1 calc R . .
H61C_2 H 0.5046 -0.3230 -0.0444 0.171 Uiso 1 calc R . .
C62_2 C 0.4562(12) -0.1641(7) -0.0542(7) 0.143 Uiso 1 d D . .
H62A_2 H 0.4919 -0.1679 -0.0822 0.171 Uiso 1 calc R . .
H62B_2 H 0.4544 -0.1289 -0.0381 0.171 Uiso 1 calc R . .
H62C_2 H 0.4034 -0.1542 -0.0566 0.171 Uiso 1 calc R . .
C63_2 C -0.1970(8) 0.2163(8) 0.1431(5) 0.062 Uani 1 d . . .
C64_2 C -0.1988(9) 0.2687(7) 0.1183(5) 0.063 Uani 1 d . . .
H64_2 H -0.1539 0.2641 0.0958 0.076 Uiso 1 calc R . .
C65_2 C -0.2631(9) 0.3276(6) 0.1248(5) 0.085 Uani 1 d D . .
C66_2 C -0.3240(11) 0.3313(10) 0.1568(7) 0.108 Uani 1 d . . .
H66_2 H -0.3699 0.3709 0.1609 0.129 Uiso 1 calc R . .
C67_2 C -0.3268(8) 0.2788(9) 0.1869(5) 0.123 Uani 1 d D . .
C68_2 C -0.2615(9) 0.2196(9) 0.1757(6) 0.076 Uani 1 d . . .
H68_2 H -0.2612 0.1814 0.1904 0.091 Uiso 1 calc R . .
C69_2 C -0.3959(7) 0.2831(6) 0.2238(4) 0.090 Uiso 1 d D . .
C70_2 C -0.4517(10) 0.3540(6) 0.2334(6) 0.143 Uiso 1 d D . .
H70A_2 H -0.4694 0.3733 0.2086 0.171 Uiso 1 calc R . .
H70B_2 H -0.4246 0.3776 0.2412 0.171 Uiso 1 calc R . .
H70C_2 H -0.4973 0.3571 0.2566 0.171 Uiso 1 calc R . .
C71_2 C -0.4374(10) 0.2465(9) 0.2120(7) 0.143 Uiso 1 d D . .
H71A_2 H -0.4567 0.2666 0.1878 0.171 Uiso 1 calc R . .
H71B_2 H -0.4818 0.2484 0.2356 0.171 Uiso 1 calc R . .
H71C_2 H -0.4006 0.2009 0.2049 0.171 Uiso 1 calc R . .
C72_2 C -0.3684(11) 0.2543(9) 0.2618(5) 0.143 Uiso 1 d D . .
H72A_2 H -0.3411 0.2780 0.2692 0.171 Uiso 1 calc R . .
H72B_2 H -0.3324 0.2082 0.2559 0.171 Uiso 1 calc R . .
H72C_2 H -0.4138 0.2577 0.2853 0.171 Uiso 1 calc R . .
C73_2 C -0.2652(7) 0.3861(6) 0.0986(4) 0.090 Uiso 1 d D . .
C74_2 C -0.2221(11) 0.3651(10) 0.0538(4) 0.143 Uiso 1 d D . .
H74A_2 H -0.1676 0.3347 0.0520 0.171 Uiso 1 calc R . .
H74B_2 H -0.2226 0.4035 0.0374 0.171 Uiso 1 calc R . .
H74C_2 H -0.2479 0.3435 0.0429 0.171 Uiso 1 calc R . .
C75_2 C -0.3500(8) 0.4329(8) 0.1018(6) 0.143 Uiso 1 d D . .
H75A_2 H -0.3781 0.4457 0.1312 0.171 Uiso 1 calc R . .
H75B_2 H -0.3754 0.4113 0.0905 0.171 Uiso 1 calc R . .
H75C_2 H -0.3511 0.4717 0.0858 0.171 Uiso 1 calc R . .
C76_2 C -0.2272(10) 0.4217(9) 0.1154(6) 0.143 Uiso 1 d D . .
H76A_2 H -0.2569 0.4369 0.1443 0.171 Uiso 1 calc R . .
H76B_2 H -0.2272 0.4591 0.0981 0.171 Uiso 1 calc R . .
H76C_2 H -0.1729 0.3919 0.1146 0.171 Uiso 1 calc R . .
Ru1_3 Ru -0.30311(6) -0.39473(5) 0.20179(3) 0.037 Uani 1 d . . .
O1_3 O -0.3982(7) -0.4576(6) 0.1834(4) 0.091 Uani 1 d . . .
C77_3 C -0.3619(9) -0.4320(8) 0.1898(4) 0.059 Uani 1 d . . .
N1_3 N -0.3676(6) -0.3086(5) 0.1773(3) 0.040 Uani 1 d . . .
N2_3 N -0.2189(5) -0.4243(5) 0.1463(4) 0.039 Uani 1 d . . .
N3_3 N -0.2323(6) -0.4773(5) 0.2274(3) 0.048 Uani 1 d . . .
N4_3 N -0.3823(5) -0.3616(5) 0.2594(3) 0.034 Uani 1 d . . .
C1_3 C -0.2902(7) -0.3352(6) 0.1058(4) 0.044 Uani 1 d . . .
H1_3 H -0.2892 -0.3207 0.0780 0.053 Uiso 1 calc R . .
C2_3 C -0.2280(8) -0.3940(6) 0.1092(4) 0.048 Uani 1 d . . .
C3_3 C -0.1592(9) -0.4273(7) 0.0749(4) 0.055 Uani 1 d . . .
C4_3 C -0.1094(9) -0.4762(7) 0.0919(5) 0.063 Uani 1 d . . .
C5_3 C -0.1482(8) -0.4755(6) 0.1364(4) 0.051 Uani 1 d . . .
C6_3 C -0.1169(8) -0.5195(7) 0.1666(5) 0.055 Uani 1 d . . .
C7_3 C -0.1563(8) -0.5228(6) 0.2095(5) 0.055 Uani 1 d . . .
C8_3 C -0.1299(8) -0.5695(6) 0.2398(5) 0.048 Uani 1 d . . .
C9_3 C -0.1902(8) -0.5540(6) 0.2751(4) 0.048 Uani 1 d . . .
C10_3 C -0.2548(8) -0.4964(6) 0.2666(4) 0.049 Uani 1 d . . .
C11_3 C -0.3238(7) -0.4591(6) 0.2969(4) 0.042 Uani 1 d . . .
H11_3 H -0.3325 -0.4787 0.3232 0.050 Uiso 1 calc R . .
C12_3 C -0.3802(8) -0.3984(6) 0.2938(4) 0.044 Uani 1 d . . .
C13_3 C -0.4445(7) -0.3597(7) 0.3297(4) 0.040 Uani 1 d . . .
C14_3 C -0.4851(7) -0.3011(6) 0.3145(4) 0.038 Uani 1 d . . .
C15_3 C -0.4453(7) -0.3014(6) 0.2697(4) 0.038 Uani 1 d . . .
C16_3 C -0.4673(7) -0.2524(6) 0.2413(4) 0.036 Uani 1 d . . .
C17_3 C -0.4302(6) -0.2541(6) 0.1984(4) 0.034 Uani 1 d . . .
C18_3 C -0.4519(7) -0.2039(6) 0.1677(4) 0.036 Uani 1 d . . .
C19_3 C -0.4061(7) -0.2299(6) 0.1304(4) 0.036 Uani 1 d . . .
C20_3 C -0.3526(7) -0.2952(6) 0.1364(4) 0.035 Uani 1 d . . .
C21_3 C -0.0307(9) -0.5235(8) 0.0652(5) 0.086 Uani 1 d . . .
H21A_3 H -0.0176 -0.5045 0.0380 0.103 Uiso 1 calc R . .
H21B_3 H -0.0340 -0.5646 0.0609 0.103 Uiso 1 calc R . .
H21C_3 H 0.0102 -0.5319 0.0794 0.103 Uiso 1 calc R . .
C22_3 C -0.0545(8) -0.6261(7) 0.2358(5) 0.065 Uani 1 d . . .
H22A_3 H -0.0570 -0.6511 0.2614 0.078 Uiso 1 calc R . .
H22B_3 H -0.0124 -0.6112 0.2315 0.078 Uiso 1 calc R . .
H22C_3 H -0.0439 -0.6539 0.2119 0.078 Uiso 1 calc R . .
C23_3 C -0.5529(7) -0.2458(6) 0.3428(4) 0.041 Uani 1 d . . .
H23A_3 H -0.5660 -0.2616 0.3710 0.049 Uiso 1 calc R . .
H23B_3 H -0.5989 -0.2302 0.3316 0.049 Uiso 1 calc R . .
H23C_3 H -0.5374 -0.2099 0.3438 0.049 Uiso 1 calc R . .
C24_3 C -0.5098(8) -0.1363(7) 0.1765(5) 0.060 Uani 1 d . . .
H24A_3 H -0.5103 -0.1129 0.1503 0.072 Uiso 1 calc R . .
H24B_3 H -0.4958 -0.1152 0.1955 0.072 Uiso 1 calc R . .
H24C_3 H -0.5620 -0.1357 0.1896 0.072 Uiso 1 calc R . .
C25_3 C -0.1488(8) -0.4073(7) 0.0306(4) 0.067 Uani 1 d D . .
H25A_3 H -0.0952 -0.4089 0.0194 0.080 Uiso 1 calc R . .
H25B_3 H -0.1866 -0.3615 0.0298 0.080 Uiso 1 calc R . .
C26_3 C -0.1608(8) -0.4492(8) 0.0027(6) 0.086 Uiso 1 d D . .
H26A_3 H -0.1387 -0.4411 -0.0268 0.103 Uiso 1 calc R . .
H26B_3 H -0.1308 -0.4956 0.0077 0.103 Uiso 1 calc R . .
C27_3 C -0.2447(8) -0.4375(11) 0.0088(7) 0.127 Uiso 1 d D . .
H27A_3 H -0.2752 -0.3910 0.0040 0.152 Uiso 1 calc R . .
H27B_3 H -0.2668 -0.4466 0.0380 0.152 Uiso 1 calc R . .
C28_3 C -0.2535(9) -0.4803(12) -0.0208(8) 0.153 Uiso 1 d D . .
H28A_3 H -0.2308 -0.4715 -0.0500 0.183 Uiso 1 calc R . .
H28B_3 H -0.2232 -0.5268 -0.0159 0.183 Uiso 1 calc R . .
C29_3 C -0.3380(10) -0.4687(13) -0.0152(9) 0.171 Uiso 1 d D . .
H29A_3 H -0.3691 -0.4219 -0.0189 0.205 Uiso 1 calc R . .
H29B_3 H -0.3601 -0.4799 0.0135 0.205 Uiso 1 calc R . .
C30_3 C -0.3443(14) -0.5101(15) -0.0470(10) 0.203 Uiso 1 d D . .
H30A_3 H -0.3996 -0.5016 -0.0429 0.243 Uiso 1 calc R . .
H30B_3 H -0.3144 -0.5564 -0.0430 0.243 Uiso 1 calc R . .
H30C_3 H -0.3229 -0.4987 -0.0754 0.243 Uiso 1 calc R . .
C31_3 C -0.1939(8) -0.5916(6) 0.3147(5) 0.061 Uani 1 d D . .
H31A_3 H -0.1418 -0.6096 0.3205 0.073 Uiso 1 calc R . .
H31B_3 H -0.2323 -0.5615 0.3383 0.073 Uiso 1 calc R . .
C32_3 C -0.2173(10) -0.6461(7) 0.3121(5) 0.086 Uiso 1 d D . .
H32A_3 H -0.1782 -0.6764 0.2887 0.103 Uiso 1 calc R . .
H32B_3 H -0.2687 -0.6279 0.3054 0.103 Uiso 1 calc R . .
C33_3 C -0.2237(13) -0.6845(9) 0.3516(5) 0.127 Uiso 1 d D . .
H33A_3 H -0.1724 -0.7032 0.3584 0.152 Uiso 1 calc R . .
H33B_3 H -0.2632 -0.6547 0.3751 0.152 Uiso 1 calc R . .
C34_3 C -0.2472(15) -0.7390(10) 0.3470(6) 0.153 Uiso 1 d D . .
H34A_3 H -0.2969 -0.7202 0.3386 0.183 Uiso 1 calc R . .
H34B_3 H -0.2063 -0.7694 0.3241 0.183 Uiso 1 calc R . .
C35_3 C -0.2582(16) -0.7771(11) 0.3860(7) 0.171 Uiso 1 d D . .
H35A_3 H -0.2871 -0.7466 0.4106 0.205 Uiso 1 calc R . .
H35B_3 H -0.2062 -0.8067 0.3899 0.205 Uiso 1 calc R . .
C36_3 C -0.3039(16) -0.8172(13) 0.3831(9) 0.203 Uiso 1 d D . .
H36A_3 H -0.3116 -0.8405 0.4091 0.243 Uiso 1 calc R . .
H36B_3 H -0.2742 -0.8487 0.3595 0.243 Uiso 1 calc R . .
H36C_3 H -0.3552 -0.7880 0.3790 0.243 Uiso 1 calc R . .
C37_3 C -0.4601(8) -0.3819(7) 0.3735(4) 0.056 Uani 1 d D . .
H37A_3 H -0.4444 -0.4297 0.3729 0.067 Uiso 1 calc R . .
H37B_3 H -0.5172 -0.3608 0.3871 0.067 Uiso 1 calc R . .
C38_3 C -0.4157(8) -0.3659(9) 0.3992(4) 0.086 Uiso 1 d D . .
H38A_3 H -0.3590 -0.3947 0.3896 0.103 Uiso 1 calc R . .
H38B_3 H -0.4217 -0.3202 0.3945 0.103 Uiso 1 calc R . .
C39_3 C -0.4454(11) -0.3744(8) 0.4457(4) 0.127 Uiso 1 d D . .
H39A_3 H -0.4572 -0.4136 0.4495 0.152 Uiso 1 calc R . .
H39B_3 H -0.4034 -0.3820 0.4593 0.152 Uiso 1 calc R . .
C40_3 C -0.5177(10) -0.3167(11) 0.4667(6) 0.153 Uiso 1 d D . .
H40A_3 H -0.5500 -0.3319 0.4902 0.183 Uiso 1 calc R . .
H40B_3 H -0.5492 -0.2962 0.4465 0.183 Uiso 1 calc R . .
C41_3 C -0.4993(12) -0.2658(10) 0.4834(9) 0.171 Uiso 1 d D . .
H41A_3 H -0.4513 -0.2879 0.4932 0.205 Uiso 1 calc R . .
H41B_3 H -0.4888 -0.2370 0.4605 0.205 Uiso 1 calc R . .
C42_3 C -0.5666(16) -0.2254(14) 0.5188(9) 0.203 Uiso 1 d D . .
H42A_3 H -0.5487 -0.2013 0.5337 0.243 Uiso 1 calc R . .
H42B_3 H -0.5856 -0.2540 0.5381 0.243 Uiso 1 calc R . .
H42C_3 H -0.6094 -0.1944 0.5076 0.243 Uiso 1 calc R . .
C43_3 C -0.4040(8) -0.2007(7) 0.0882(4) 0.060 Uani 1 d D . .
H43A_3 H -0.4571 -0.1675 0.0884 0.072 Uiso 1 calc R . .
H43B_3 H -0.3895 -0.2353 0.0672 0.072 Uiso 1 calc R . .
C44_3 C -0.3460(9) -0.1694(8) 0.0755(4) 0.086 Uiso 1 d D . .
H44A_3 H -0.3658 -0.1301 0.0936 0.103 Uiso 1 calc R . .
H44B_3 H -0.2953 -0.2003 0.0804 0.103 Uiso 1 calc R . .
C45_3 C -0.3318(9) -0.1501(7) 0.0306(5) 0.127 Uiso 1 d D . .
H45A_3 H -0.2787 -0.1502 0.0211 0.152 Uiso 1 calc R . .
H45B_3 H -0.3325 -0.1834 0.0134 0.152 Uiso 1 calc R . .
C46_3 C -0.3904(11) -0.0845(8) 0.0229(5) 0.153 Uiso 1 d D . .
H46A_3 H -0.3930 -0.0515 0.0416 0.183 Uiso 1 calc R . .
H46B_3 H -0.4430 -0.0853 0.0300 0.183 Uiso 1 calc R . .
C47_3 C -0.3705(14) -0.0642(10) -0.0222(6) 0.171 Uiso 1 d D . .
H47A_3 H -0.3521 -0.1024 -0.0411 0.205 Uiso 1 calc R . .
H47B_3 H -0.4187 -0.0303 -0.0281 0.205 Uiso 1 calc R . .
C48_3 C -0.3078(15) -0.0380(14) -0.0310(8) 0.203 Uiso 1 d D . .
H48A_3 H -0.2986 -0.0238 -0.0599 0.243 Uiso 1 calc R . .
H48B_3 H -0.2589 -0.0724 -0.0269 0.243 Uiso 1 calc R . .
H48C_3 H -0.3252 -0.0009 -0.0119 0.243 Uiso 1 calc R . .
C49_3 C -0.0339(8) -0.5698(7) 0.1526(5) 0.054 Uani 1 d . . .
C50_3 C -0.0163(8) -0.6275(6) 0.1333(4) 0.057 Uani 1 d . . .
H50_3 H -0.0575 -0.6369 0.1295 0.068 Uiso 1 calc R . .
C51_3 C 0.0629(9) -0.6734(6) 0.1188(4) 0.078 Uani 1 d D . .
C52_3 C 0.1183(10) -0.6545(8) 0.1256(5) 0.082 Uani 1 d . . .
H52_3 H 0.1718 -0.6834 0.1147 0.098 Uiso 1 calc R . .
C53_3 C 0.1054(7) -0.5995(8) 0.1462(6) 0.087 Uani 1 d D . .
C54_3 C 0.0245(9) -0.5554(7) 0.1594(5) 0.069 Uani 1 d . . .
H54_3 H 0.0106 -0.5153 0.1733 0.083 Uiso 1 calc R . .
C55_3 C 0.0867(7) -0.7361(6) 0.0950(4) 0.090 Uiso 1 d D . .
C56_3 C 0.0159(9) -0.7460(9) 0.0931(7) 0.143 Uiso 1 d D . .
H56A_3 H 0.0328 -0.7868 0.0775 0.171 Uiso 1 calc R . .
H56B_3 H -0.0164 -0.7094 0.0790 0.171 Uiso 1 calc R . .
H56C_3 H -0.0151 -0.7482 0.1215 0.171 Uiso 1 calc R . .
C57_3 C 0.1350(10) -0.7329(9) 0.0509(4) 0.143 Uiso 1 d D . .
H57A_3 H 0.1811 -0.7263 0.0522 0.171 Uiso 1 calc R . .
H57B_3 H 0.1028 -0.6965 0.0366 0.171 Uiso 1 calc R . .
H57C_3 H 0.1522 -0.7739 0.0355 0.171 Uiso 1 calc R . .
C58_3 C 0.1366(11) -0.7931(7) 0.1166(6) 0.143 Uiso 1 d D . .
H58A_3 H 0.1827 -0.7867 0.1182 0.171 Uiso 1 calc R . .
H58B_3 H 0.1538 -0.8337 0.1006 0.171 Uiso 1 calc R . .
H58C_3 H 0.1055 -0.7959 0.1449 0.171 Uiso 1 calc R . .
C59_3 C 0.1675(7) -0.5846(6) 0.1556(5) 0.090 Uiso 1 d D . .
C60_3 C 0.2486(7) -0.6292(9) 0.1312(6) 0.143 Uiso 1 d D . .
H60A_3 H 0.2877 -0.6179 0.1380 0.171 Uiso 1 calc R . .
H60B_3 H 0.2528 -0.6244 0.1012 0.171 Uiso 1 calc R . .
H60C_3 H 0.2581 -0.6745 0.1385 0.171 Uiso 1 calc R . .
C61_3 C 0.1545(11) -0.5144(7) 0.1475(7) 0.143 Uiso 1 d D . .
H61A_3 H 0.1956 -0.5060 0.1544 0.171 Uiso 1 calc R . .
H61B_3 H 0.1029 -0.4857 0.1649 0.171 Uiso 1 calc R . .
H61C_3 H 0.1566 -0.5059 0.1180 0.171 Uiso 1 calc R . .
C62_3 C 0.1577(12) -0.5970(10) 0.2017(5) 0.143 Uiso 1 d D . .
H62A_3 H 0.1956 -0.5872 0.2110 0.171 Uiso 1 calc R . .
H62B_3 H 0.1670 -0.6428 0.2066 0.171 Uiso 1 calc R . .
H62C_3 H 0.1042 -0.5689 0.2174 0.171 Uiso 1 calc R . .
C63_3 C -0.5400(7) -0.1917(6) 0.2586(4) 0.037 Uani 1 d . . .
C64_3 C -0.5373(8) -0.1401(7) 0.2739(4) 0.045 Uani 1 d . . .
H64_3 H -0.4876 -0.1425 0.2747 0.054 Uiso 1 calc R . .
C65_3 C -0.6072(9) -0.0800(6) 0.2895(4) 0.064 Uani 1 d D . .
C66_3 C -0.6750(8) -0.0828(8) 0.2879(5) 0.061 Uani 1 d . . .
H66_3 H -0.7221 -0.0456 0.2989 0.073 Uiso 1 calc R . .
C67_3 C -0.6836(6) -0.1323(6) 0.2722(4) 0.046 Uani 1 d D . .
C68_3 C -0.6125(7) -0.1894(6) 0.2572(4) 0.039 Uani 1 d . . .
H68_3 H -0.6146 -0.2258 0.2461 0.047 Uiso 1 calc R . .
C69_3 C -0.7611(7) -0.1337(6) 0.2733(4) 0.090 Uiso 1 d D . .
C70_3 C -0.7800(10) -0.1773(9) 0.3081(5) 0.143 Uiso 1 d D . .
H70A_3 H -0.8307 -0.1779 0.3093 0.171 Uiso 1 calc R . .
H70B_3 H -0.7827 -0.1604 0.3348 0.171 Uiso 1 calc R . .
H70C_3 H -0.7387 -0.2217 0.3026 0.171 Uiso 1 calc R . .
C71_3 C -0.7561(11) -0.1602(10) 0.2319(5) 0.143 Uiso 1 d D . .
H71A_3 H -0.8069 -0.1603 0.2327 0.171 Uiso 1 calc R . .
H71B_3 H -0.7154 -0.2049 0.2269 0.171 Uiso 1 calc R . .
H71C_3 H -0.7427 -0.1327 0.2094 0.171 Uiso 1 calc R . .
C72_3 C -0.8261(8) -0.0656(7) 0.2817(7) 0.143 Uiso 1 d D . .
H72A_3 H -0.8761 -0.0671 0.2823 0.171 Uiso 1 calc R . .
H72B_3 H -0.8141 -0.0371 0.2595 0.171 Uiso 1 calc R . .
H72C_3 H -0.8301 -0.0487 0.3087 0.171 Uiso 1 calc R . .
C73_3 C -0.6003(7) -0.0248(6) 0.3085(4) 0.090 Uiso 1 d D . .
C74_3 C -0.5302(9) -0.0134(9) 0.2817(6) 0.143 Uiso 1 d D . .
H74A_3 H -0.5263 0.0225 0.2940 0.171 Uiso 1 calc R . .
H74B_3 H -0.5367 -0.0023 0.2535 0.171 Uiso 1 calc R . .
H74C_3 H -0.4822 -0.0532 0.2801 0.171 Uiso 1 calc R . .
C75_3 C -0.5911(12) -0.0419(9) 0.3521(4) 0.143 Uiso 1 d D . .
H75A_3 H -0.6370 -0.0488 0.3693 0.171 Uiso 1 calc R . .
H75B_3 H -0.5870 -0.0060 0.3645 0.171 Uiso 1 calc R . .
H75C_3 H -0.5435 -0.0818 0.3508 0.171 Uiso 1 calc R . .
C76_3 C -0.6740(9) 0.0372(6) 0.3110(6) 0.143 Uiso 1 d D . .
H76A_3 H -0.7198 0.0303 0.3284 0.171 Uiso 1 calc R . .
H76B_3 H -0.6806 0.0487 0.2828 0.171 Uiso 1 calc R . .
H76C_3 H -0.6694 0.0728 0.3234 0.171 Uiso 1 calc R . .
C78_4 C -0.0723(7) -0.2250(6) 0.3006(4) 0.036 Uani 1 d . . .
C79_4 C -0.1218(7) -0.2419(6) 0.2525(4) 0.037 Uani 1 d . . .
C80_4 C -0.0660(7) -0.1696(6) 0.2411(4) 0.039 Uani 1 d . . .
C81_4 C -0.0552(7) -0.2422(6) 0.3422(4) 0.037 Uani 1 d . . .
C82_4 C -0.0742(8) -0.2899(7) 0.3638(4) 0.051 Uani 1 d . . .
H82_4 H -0.0995 -0.3105 0.3530 0.061 Uiso 1 calc R . .
C83_4 C -0.0556(8) -0.3083(7) 0.4024(4) 0.045 Uani 1 d . . .
H83_4 H -0.0679 -0.3423 0.4170 0.054 Uiso 1 calc R . .
C84_4 C -0.0037(8) -0.2326(7) 0.3973(4) 0.047 Uani 1 d . . .
H84_4 H 0.0207 -0.2121 0.4089 0.056 Uiso 1 calc R . .
C85_4 C -0.0193(8) -0.2136(6) 0.3598(4) 0.047 Uani 1 d . . .
H85_4 H -0.0053 -0.1802 0.3455 0.056 Uiso 1 calc R . .
C86_4 C -0.1614(8) -0.2766(6) 0.2387(4) 0.044 Uani 1 d . . .
C87_4 C -0.1957(8) -0.3126(7) 0.2672(4) 0.054 Uani 1 d . . .
H87_4 H -0.1944 -0.3141 0.2956 0.065 Uiso 1 calc R . .
C88_4 C -0.2312(8) -0.3454(7) 0.2540(5) 0.050 Uani 1 d . . .
H88_4 H -0.2516 -0.3710 0.2737 0.060 Uiso 1 calc R . .
C89_4 C -0.2077(7) -0.3095(6) 0.1878(4) 0.042 Uani 1 d . . .
H89_4 H -0.2114 -0.3087 0.1599 0.051 Uiso 1 calc R . .
C90_4 C -0.1697(8) -0.2744(6) 0.1978(4) 0.043 Uani 1 d . . .
H90_4 H -0.1497 -0.2493 0.1773 0.052 Uiso 1 calc R . .
C91_4 C -0.0391(7) -0.1258(6) 0.2128(4) 0.036 Uani 1 d . . .
C92_4 C -0.0599(8) -0.1132(6) 0.1744(4) 0.042 Uani 1 d . . .
H92_4 H -0.0916 -0.1314 0.1676 0.050 Uiso 1 calc R . .
C93_4 C -0.0313(8) -0.0722(6) 0.1466(4) 0.044 Uani 1 d . . .
H93_4 H -0.0417 -0.0652 0.1200 0.053 Uiso 1 calc R . .
C94_4 C 0.0266(8) -0.0552(7) 0.1920(4) 0.043 Uani 1 d . . .
H94_4 H 0.0572 -0.0352 0.1979 0.052 Uiso 1 calc R . .
C95_4 C 0.0023(7) -0.0953(6) 0.2217(4) 0.039 Uani 1 d . . .
H95_4 H 0.0148 -0.1011 0.2478 0.047 Uiso 1 calc R . .
N5_4 N -0.1082(6) -0.2566(5) 0.2895(3) 0.044 Uani 1 d . . .
N6_4 N -0.1023(6) -0.2001(5) 0.2265(3) 0.040 Uani 1 d . . .
N7_4 N -0.0498(6) -0.1811(5) 0.2782(3) 0.036 Uani 1 d . . .
N8_4 N -0.0225(5) -0.2808(5) 0.4187(3) 0.029 Uani 1 d . . .
N9_4 N -0.2391(6) -0.3442(5) 0.2157(3) 0.036 Uani 1 d . . .
N10_4 N 0.0081(6) -0.0441(5) 0.1559(3) 0.031 Uani 1 d . . .
C100_5 C -0.2083(12) 0.0634(11) 0.2543(7) 0.235 Uiso 1 d GD . .
C101_5 C -0.2731(14) 0.0611(11) 0.2844(6) 0.235 Uiso 1 d GD . .
H101_5 H -0.2784 0.0667 0.3132 0.282 Uiso 1 calc R . .
C102_5 C -0.3303(12) 0.0507(11) 0.2723(9) 0.235 Uiso 1 d G . .
H102_5 H -0.3746 0.0491 0.2929 0.282 Uiso 1 calc R . .
C103_5 C -0.3225(14) 0.0425(11) 0.2302(10) 0.235 Uiso 1 d G . .
H103_5 H -0.3616 0.0353 0.2219 0.282 Uiso 1 calc R . .
C104_5 C -0.2576(16) 0.0448(11) 0.2001(7) 0.235 Uiso 1 d G . .
H104_5 H -0.2523 0.0392 0.1713 0.282 Uiso 1 calc R . .
C105_5 C -0.2005(13) 0.0552(11) 0.2122(6) 0.235 Uiso 1 d GD . .
H105_5 H -0.1561 0.0568 0.1916 0.282 Uiso 1 calc R . .
C106_5 C -0.1578(17) 0.0851(17) 0.2657(11) 0.235 Uiso 1 d D . .
H10A_5 H -0.1148 0.0829 0.2412 0.282 Uiso 1 calc R . .
H10B_5 H -0.1362 0.0573 0.2873 0.282 Uiso 1 calc R . .
H10C_5 H -0.1874 0.1303 0.2766 0.282 Uiso 1 calc R . .
C200_5 C 0.3807(12) -0.5827(10) 0.1660(7) 0.235 Uiso 1 d GD . .
C201_5 C 0.3603(14) -0.6084(10) 0.2047(8) 0.235 Uiso 1 d GD . .
H201_5 H 0.3868 -0.6536 0.2089 0.282 Uiso 1 calc R . .
C202_5 C 0.3009(14) -0.5680(15) 0.2372(6) 0.235 Uiso 1 d G . .
H202_5 H 0.2870 -0.5856 0.2637 0.282 Uiso 1 calc R . .
C203_5 C 0.2621(12) -0.5019(14) 0.2310(8) 0.235 Uiso 1 d G . .
H203_5 H 0.2216 -0.4742 0.2532 0.282 Uiso 1 calc R . .
C204_5 C 0.2826(13) -0.4761(9) 0.1923(10) 0.235 Uiso 1 d G . .
H204_5 H 0.2560 -0.4309 0.1881 0.282 Uiso 1 calc R . .
C205_5 C 0.3419(14) -0.5165(11) 0.1598(7) 0.235 Uiso 1 d GD . .
H205_5 H 0.3559 -0.4989 0.1333 0.282 Uiso 1 calc R . .
C206_5 C 0.4449(16) -0.6226(15) 0.1343(9) 0.235 Uiso 1 d D . .
H20A_5 H 0.4530 -0.5967 0.1097 0.282 Uiso 1 calc R . .
H20B_5 H 0.4341 -0.6583 0.1268 0.282 Uiso 1 calc R . .
H20C_5 H 0.4922 -0.6406 0.1444 0.282 Uiso 1 calc R . .
C300_5 C 0.1173(13) -0.2810(10) 0.1756(7) 0.235 Uiso 1 d GD . .
C301_5 C 0.1433(12) -0.2756(11) 0.2094(8) 0.235 Uiso 1 d GD . .
H301_5 H 0.1673 -0.2462 0.2086 0.282 Uiso 1 calc R . .
C302_5 C 0.1341(13) -0.3131(13) 0.2442(7) 0.235 Uiso 1 d G . .
H302_5 H 0.1519 -0.3093 0.2673 0.282 Uiso 1 calc R . .
C303_5 C 0.0990(14) -0.3560(11) 0.2453(7) 0.235 Uiso 1 d G . .
H303_5 H 0.0928 -0.3816 0.2692 0.282 Uiso 1 calc R . .
C304_5 C 0.0730(12) -0.3614(10) 0.2115(9) 0.235 Uiso 1 d G . .
H304_5 H 0.0490 -0.3908 0.2123 0.282 Uiso 1 calc R . .
C305_5 C 0.0822(11) -0.3239(11) 0.1767(7) 0.235 Uiso 1 d GD . .
H305_5 H 0.0644 -0.3276 0.1536 0.282 Uiso 1 calc R . .
C306_5 C 0.136(2) -0.2508(16) 0.1379(8) 0.235 Uiso 1 d D . .
H30A_5 H 0.1135 -0.2595 0.1176 0.282 Uiso 1 calc R . .
H30B_5 H 0.1938 -0.2682 0.1267 0.282 Uiso 1 calc R . .
H30C_5 H 0.1155 -0.2036 0.1431 0.282 Uiso 1 calc R . .

loop_
_atom_site_aniso_label
_atom_site_aniso_U_11
_atom_site_aniso_U_22
_atom_site_aniso_U_33
_atom_site_aniso_U_23
_atom_site_aniso_U_13
_atom_site_aniso_U_12
Ru1_1 0.035 0.043 0.019 0.008 -0.006 -0.020
O1_1 0.103 0.137 0.060 0.058 -0.053 -0.084
C77_1 0.035 0.068 0.047 0.007 -0.027 -0.023
N1_1 0.043 0.039 0.031 0.002 -0.003 -0.021
N2_1 0.041 0.057 0.018 0.003 -0.001 -0.023
N3_1 0.041 0.035 0.020 0.009 -0.009 -0.019
N4_1 0.026 0.044 0.029 0.016 -0.002 -0.011
C1_1 0.056 0.061 0.032 -0.007 -0.004 -0.044
C2_1 0.052 0.064 0.018 -0.004 -0.011 -0.019
C3_1 0.056 0.053 0.030 -0.004 -0.009 -0.024
C4_1 0.032 0.072 0.034 -0.001 0.001 -0.024
C5_1 0.038 0.046 0.026 0.002 -0.006 -0.018
C6_1 0.027 0.076 0.037 0.004 -0.006 -0.022
C7_1 0.036 0.051 0.032 -0.014 0.002 -0.018
C8_1 0.043 0.060 0.038 -0.006 0.002 -0.031
C9_1 0.049 0.059 0.030 0.010 0.003 -0.039
C10_1 0.046 0.064 0.016 0.021 -0.017 -0.023
C11_1 0.051 0.021 0.033 0.006 -0.023 -0.016
C12_1 0.034 0.040 0.028 0.011 -0.011 -0.022
C13_1 0.050 0.047 0.045 0.015 -0.014 -0.026
C14_1 0.045 0.040 0.066 0.006 -0.015 -0.019
C15_1 0.036 0.046 0.041 0.011 -0.007 -0.016
C16_1 0.021 0.055 0.046 0.011 -0.004 -0.017
C17_1 0.030 0.050 0.044 0.003 -0.009 -0.014
C18_1 0.032 0.056 0.052 -0.001 0.001 -0.026
C19_1 0.049 0.053 0.051 -0.004 -0.008 -0.034
C20_1 0.039 0.050 0.032 0.002 -0.008 -0.021
C21_1 0.088 0.059 0.058 -0.019 -0.001 -0.040
C22_1 0.126 0.125 0.096 -0.052 0.032 -0.100
C23_1 0.045 0.068 0.091 -0.031 0.018 -0.022
C24_1 0.060 0.066 0.071 -0.021 0.013 -0.041
C25_1 0.053 0.053 0.042 -0.005 -0.001 -0.017
C31_1 0.034 0.067 0.109 0.015 0.016 -0.030
C37_1 0.034 0.055 0.067 -0.007 0.004 -0.019
C43_1 0.055 0.076 0.073 -0.009 -0.014 -0.028
C49_1 0.050 0.072 0.065 -0.020 0.008 -0.025
C50_1 0.039 0.133 0.043 -0.026 0.008 -0.019
C51_1 0.082 0.104 0.071 -0.017 -0.031 -0.009
C52_1 0.071 0.119 0.050 -0.023 0.017 -0.041
C53_1 0.090 0.096 0.051 0.015 -0.010 -0.043
C54_1 0.065 0.091 0.045 -0.028 0.020 -0.040
C63_1 0.032 0.049 0.065 0.006 -0.007 -0.012
C64_1 0.056 0.065 0.113 0.015 0.007 -0.035
C65_1 0.037 0.030 0.145 -0.017 -0.029 -0.009
C66_1 0.097 0.090 0.059 -0.006 0.010 -0.062
C67_1 0.086 0.085 0.136 0.002 -0.055 -0.054
C68_1 0.026 0.076 0.064 -0.021 0.021 -0.022
Ru1_2 0.042 0.032 0.016 0.003 -0.007 -0.018
O1_2 0.087 0.052 0.022 0.007 -0.005 -0.047
C77_2 0.042 0.044 0.025 -0.006 -0.005 -0.017
N1_2 0.044 0.037 0.009 0.002 0.002 -0.020
N2_2 0.047 0.033 0.011 0.007 -0.001 -0.023
N3_2 0.038 0.022 0.015 0.001 -0.004 -0.007
N4_2 0.050 0.032 0.015 0.007 -0.010 -0.023
C1_2 0.052 0.040 0.026 -0.001 -0.012 -0.021
C2_2 0.046 0.033 0.024 0.005 -0.010 -0.020
C3_2 0.042 0.037 0.042 0.008 -0.019 -0.005
C4_2 0.037 0.033 0.035 -0.002 -0.005 -0.012
C5_2 0.051 0.037 0.025 0.007 -0.019 -0.024
C6_2 0.033 0.033 0.041 0.012 -0.010 -0.003
C7_2 0.062 0.040 0.021 0.007 -0.013 -0.027
C8_2 0.074 0.023 0.039 0.001 -0.031 -0.011
C9_2 0.074 0.048 0.031 0.003 -0.017 -0.021
C10_2 0.063 0.029 0.011 0.007 -0.016 -0.030
C11_2 0.058 0.037 0.014 0.012 -0.013 -0.030
C12_2 0.047 0.035 0.020 0.010 -0.006 -0.024
C13_2 0.041 0.051 0.021 0.005 -0.006 -0.015
C14_2 0.047 0.058 0.042 0.011 -0.013 -0.015
C15_2 0.035 0.044 0.034 0.003 -0.009 0.000
C16_2 0.033 0.049 0.040 -0.009 -0.003 -0.004
C17_2 0.035 0.039 0.033 -0.006 -0.001 -0.013
C18_2 0.056 0.051 0.033 -0.013 -0.013 -0.014
C19_2 0.050 0.041 0.030 -0.014 -0.003 -0.018
C20_2 0.050 0.026 0.012 -0.001 -0.006 -0.020
C21_2 0.057 0.065 0.096 -0.011 -0.042 -0.017
C22_2 0.079 0.042 0.086 -0.020 -0.048 -0.004
C23_2 0.061 0.081 0.079 0.008 -0.035 -0.017
C24_2 0.067 0.090 0.058 -0.054 -0.007 -0.005
C25_2 0.046 0.042 0.051 -0.001 -0.027 -0.001
C31_2 0.117 0.037 0.076 -0.016 -0.066 -0.009
C37_2 0.053 0.061 0.038 0.014 -0.025 -0.023
C43_2 0.071 0.058 0.040 -0.008 -0.012 -0.027
C49_2 0.052 0.033 0.049 -0.010 -0.017 -0.006
C50_2 0.059 0.042 0.035 0.002 -0.021 -0.010
C51_2 0.084 0.037 0.032 0.001 -0.019 0.000
C52_2 0.069 0.052 0.069 -0.029 -0.038 0.022
C53_2 0.065 0.063 0.039 -0.012 -0.004 0.007
C54_2 0.065 0.048 0.038 0.000 -0.015 -0.004
C63_2 0.049 0.060 0.065 -0.033 -0.022 0.002
C64_2 0.061 0.045 0.057 -0.006 -0.018 0.005
C65_2 0.080 0.065 0.094 -0.015 -0.034 -0.006
C66_2 0.077 0.084 0.099 -0.015 0.000 0.016
C67_2 0.030 0.184 0.090 -0.033 0.020 0.005
C68_2 0.046 0.071 0.079 -0.011 0.001 -0.003
Ru1_3 0.036 0.037 0.026 -0.008 0.011 -0.015
O1_3 0.097 0.105 0.075 -0.052 0.025 -0.066
C77_3 0.071 0.070 0.030 -0.034 0.020 -0.037
N1_3 0.036 0.046 0.027 -0.016 0.009 -0.014
N2_3 0.018 0.022 0.058 -0.006 0.006 0.003
N3_3 0.037 0.046 0.040 -0.005 0.020 -0.016
N4_3 0.018 0.034 0.034 0.000 0.004 -0.002
C1_3 0.052 0.046 0.021 -0.015 0.005 -0.013
C2_3 0.058 0.031 0.028 -0.016 0.025 -0.015
C3_3 0.066 0.045 0.034 -0.003 0.017 -0.022
C4_3 0.066 0.050 0.043 -0.013 0.047 -0.031
C5_3 0.056 0.038 0.038 0.005 0.015 -0.019
C6_3 0.040 0.050 0.050 -0.021 0.036 -0.019
C7_3 0.040 0.030 0.067 -0.011 0.026 -0.011
C8_3 0.036 0.032 0.058 0.007 0.004 -0.009
C9_3 0.051 0.030 0.045 -0.003 0.007 -0.013
C10_3 0.046 0.038 0.038 0.000 0.017 -0.014
C11_3 0.033 0.033 0.035 0.009 0.012 -0.006
C12_3 0.044 0.047 0.025 0.005 0.008 -0.016
C13_3 0.031 0.055 0.034 -0.008 0.005 -0.025
C14_3 0.039 0.043 0.017 -0.004 0.010 -0.012
C15_3 0.038 0.038 0.036 -0.005 -0.002 -0.018
C16_3 0.026 0.038 0.031 -0.004 0.005 -0.009
C17_3 0.018 0.037 0.033 -0.015 0.004 -0.001
C18_3 0.028 0.038 0.027 -0.001 -0.007 0.002
C19_3 0.033 0.048 0.017 0.002 -0.006 -0.008
C20_3 0.047 0.036 0.018 -0.003 0.002 -0.019
C21_3 0.070 0.068 0.059 0.002 0.039 -0.005
C22_3 0.060 0.048 0.067 0.021 -0.004 -0.017
C23_3 0.049 0.043 0.026 -0.010 0.006 -0.021
C24_3 0.041 0.076 0.036 -0.003 -0.007 -0.001
C25_3 0.076 0.058 0.041 -0.004 0.032 -0.032
C31_3 0.046 0.047 0.066 0.003 0.016 -0.017
C37_3 0.058 0.058 0.032 0.003 0.012 -0.021
C43_3 0.051 0.073 0.042 -0.017 -0.009 -0.011
C49_3 0.046 0.043 0.043 0.014 0.019 -0.011
C50_3 0.044 0.037 0.048 0.006 0.019 0.003
C51_3 0.090 0.046 0.060 0.001 0.032 -0.026
C52_3 0.065 0.054 0.067 0.000 0.037 -0.002
C53_3 0.050 0.104 0.084 -0.003 0.024 -0.034
C54_3 0.060 0.051 0.064 0.004 0.023 -0.017
C63_3 0.039 0.039 0.024 -0.008 0.000 -0.010
C64_3 0.054 0.054 0.031 -0.009 -0.003 -0.029
C65_3 0.098 0.047 0.033 -0.020 0.003 -0.026
C66_3 0.040 0.061 0.059 -0.034 0.012 -0.007
C67_3 0.037 0.038 0.050 -0.006 0.003 -0.011
C68_3 0.037 0.044 0.024 0.000 0.003 -0.011
C78_4 0.042 0.037 0.029 -0.001 -0.012 -0.014
C79_4 0.049 0.045 0.029 0.008 -0.017 -0.029
C80_4 0.051 0.051 0.032 -0.001 -0.018 -0.032
C81_4 0.049 0.036 0.024 0.012 -0.006 -0.019
C82_4 0.085 0.067 0.025 0.013 -0.018 -0.055
C83_4 0.057 0.055 0.027 0.025 -0.014 -0.029
C84_4 0.067 0.068 0.031 0.024 -0.023 -0.049
C85_4 0.093 0.037 0.037 0.021 -0.030 -0.048
C86_4 0.055 0.041 0.035 0.005 -0.008 -0.022
C87_4 0.081 0.084 0.017 0.028 -0.019 -0.056
C88_4 0.063 0.058 0.053 0.026 -0.021 -0.048
C89_4 0.051 0.054 0.028 0.000 -0.007 -0.029
C90_4 0.072 0.048 0.017 0.014 -0.010 -0.035
C91_4 0.054 0.037 0.016 0.012 -0.008 -0.022
C92_4 0.071 0.049 0.030 0.013 -0.024 -0.045
C93_4 0.077 0.057 0.030 0.009 -0.029 -0.050
C94_4 0.051 0.063 0.022 -0.001 -0.007 -0.031
C95_4 0.057 0.048 0.023 0.006 -0.013 -0.033
N5_4 0.062 0.054 0.029 0.016 -0.023 -0.031
N6_4 0.060 0.046 0.022 0.020 -0.014 -0.030
N7_4 0.049 0.047 0.022 0.018 -0.014 -0.028
N8_4 0.026 0.044 0.025 -0.001 -0.010 -0.021
N9_4 0.050 0.035 0.019 0.001 -0.001 -0.021
N10_4 0.046 0.045 0.016 0.002 -0.009 -0.032

loop_
_geom_bond_atom_site_label_1
_geom_bond_atom_site_label_2
_geom_bond_distance
_geom_bond_site_symmetry_2
_geom_bond_publ_flag
Ru1_1 C77_1 1.815(14) . ?
Ru1_1 N2_1 2.053(10) . ?
Ru1_1 N4_1 2.057(10) . ?
Ru1_1 N3_1 2.074(10) . ?
Ru1_1 N1_1 2.074(10) . ?
Ru1_1 N8_4 2.193(10) . ?
O1_1 C77_1 1.137(15) . ?
N1_1 C17_1 1.359(15) . ?
N1_1 C20_1 1.366(16) . ?
N2_1 C5_1 1.359(15) . ?
N2_1 C2_1 1.379(17) . ?
N3_1 C10_1 1.339(16) . ?
N3_1 C7_1 1.363(14) . ?
N4_1 C15_1 1.369(15) . ?
N4_1 C12_1 1.393(15) . ?
C1_1 C2_1 1.339(17) . ?
C1_1 C20_1 1.367(16) . ?
C1_1 H1_1 0.9500 . ?
C2_1 C3_1 1.481(17) . ?
C3_1 C4_1 1.304(18) . ?
C3_1 C25_1 1.568(18) . ?
C4_1 C5_1 1.473(18) . ?
C4_1 C21_1 1.517(18) . ?
C5_1 C6_1 1.385(19) . ?
C6_1 C7_1 1.365(18) . ?
C6_1 C49_1 1.552(19) . ?
C7_1 C8_1 1.431(19) . ?
C8_1 C9_1 1.342(17) . ?
C8_1 C22_1 1.49(2) . ?
C9_1 C10_1 1.448(17) . ?
C9_1 C31_1 1.556(19) . ?
C10_1 C11_1 1.455(16) . ?
C11_1 C12_1 1.337(16) . ?
C11_1 H11_1 0.9500 . ?
C12_1 C13_1 1.432(17) . ?
C13_1 C14_1 1.415(18) . ?
C13_1 C37_1 1.444(19) . ?
C14_1 C15_1 1.480(18) . ?
C14_1 C23_1 1.517(18) . ?
C15_1 C16_1 1.422(18) . ?
C16_1 C17_1 1.399(18) . ?
C16_1 C63_1 1.515(18) . ?
C17_1 C18_1 1.470(19) . ?
C18_1 C19_1 1.331(17) . ?
C18_1 C24_1 1.493(17) . ?
C19_1 C20_1 1.452(18) . ?
C19_1 C43_1 1.50(2) . ?
C21_1 H21A_1 0.9800 . ?
C21_1 H21B_1 0.9800 . ?
C21_1 H21C_1 0.9800 . ?
C22_1 H22A_1 0.9800 . ?
C22_1 H22B_1 0.9800 . ?
C22_1 H22C_1 0.9800 . ?
C23_1 H23A_1 0.9800 . ?
C23_1 H23B_1 0.9800 . ?
C23_1 H23C_1 0.9800 . ?
C24_1 H24A_1 0.9800 . ?
C24_1 H24B_1 0.9800 . ?
C24_1 H24C_1 0.9800 . ?
C25_1 C26_1 1.512(9) . ?
C25_1 H25A_1 0.9900 . ?
C25_1 H25B_1 0.9900 . ?
C26_1 C27_1 1.529(10) . ?
C26_1 H26A_1 0.9900 . ?
C26_1 H26B_1 0.9900 . ?
C27_1 C28_1 1.515(10) . ?
C27_1 H27A_1 0.9900 . ?
C27_1 H27B_1 0.9900 . ?
C28_1 C29_1 1.517(10) . ?
C28_1 H28A_1 0.9900 . ?
C28_1 H28B_1 0.9900 . ?
C29_1 C30_1 1.518(10) . ?
C29_1 H29A_1 0.9900 . ?
C29_1 H29B_1 0.9900 . ?
C30_1 H30A_1 0.9800 . ?
C30_1 H30B_1 0.9800 . ?
C30_1 H30C_1 0.9800 . ?
C31_1 C32_1 1.498(9) . ?
C31_1 H31A_1 0.9900 . ?
C31_1 H31B_1 0.9900 . ?
C32_1 C33_1 1.480(9) . ?
C32_1 H32A_1 0.9900 . ?
C32_1 H32B_1 0.9900 . ?
C33_1 C34_1 1.499(10) . ?
C33_1 H33A_1 0.9900 . ?
C33_1 H33B_1 0.9900 . ?
C34_1 C35_1 1.523(10) . ?
C34_1 H34A_1 0.9900 . ?
C34_1 H34B_1 0.9900 . ?
C35_1 C36_1 1.513(11) . ?
C35_1 H35A_1 0.9900 . ?
C35_1 H35B_1 0.9900 . ?
C36_1 H36A_1 0.9800 . ?
C36_1 H36B_1 0.9800 . ?
C36_1 H36C_1 0.9800 . ?
C35'_1 C36'_1 1.506(10) . ?
C35'_1 H35C_1 0.9900 . ?
C35'_1 H35D_1 0.9900 . ?
C36'_1 H36D_1 0.9800 . ?
C36'_1 H36E_1 0.9800 . ?
C36'_1 H36F_1 0.9800 . ?
C37_1 C38_1 1.501(9) . ?
C37_1 H37A_1 0.9900 . ?
C37_1 H37B_1 0.9900 . ?
C38_1 C39_1 1.510(9) . ?
C38_1 H38A_1 0.9900 . ?
C38_1 H38B_1 0.9900 . ?
C39_1 C40_1 1.527(10) . ?
C39_1 H39A_1 0.9900 . ?
C39_1 H39B_1 0.9900 . ?
C40_1 C41_1 1.506(10) . ?
C40_1 H40A_1 0.9900 . ?
C40_1 H40B_1 0.9900 . ?
C41_1 C42_1 1.513(10) . ?
C41_1 H41A_1 0.9900 . ?
C41_1 H41B_1 0.9900 . ?
C42_1 H42A_1 0.9800 . ?
C42_1 H42B_1 0.9800 . ?
C42_1 H42C_1 0.9800 . ?
C43_1 C44_1 1.50(2) . ?
C43_1 H43A_1 0.9900 . ?
C43_1 H43B_1 0.9900 . ?
C44_1 C45_1 1.73(3) . ?
C44_1 H44A_1 0.9900 . ?
C44_1 H44B_1 0.9900 . ?
C45_1 C46_1 1.51(3) . ?
C45_1 H45A_1 0.9900 . ?
C45_1 H45B_1 0.9900 . ?
C46_1 C47_1 1.59(4) . ?
C46_1 H46A_1 0.9900 . ?
C46_1 H46B_1 0.9900 . ?
C47_1 C48_1 1.52(3) . ?
C47_1 H47A_1 0.9900 . ?
C47_1 H47B_1 0.9900 . ?
C48_1 H48A_1 0.9800 . ?
C48_1 H48B_1 0.9800 . ?
C48_1 H48C_1 0.9800 . ?
C49_1 C50_1 1.37(2) . ?
C49_1 C54_1 1.37(2) . ?
C50_1 C51_1 1.45(2) . ?
C50_1 H50_1 0.9500 . ?
C51_1 C52_1 1.38(2) . ?
C51_1 C55_1 1.509(9) . ?
C52_1 C53_1 1.33(2) . ?
C52_1 H52_1 0.9500 . ?
C53_1 C54_1 1.447(19) . ?
C53_1 C59_1 1.509(9) . ?
C54_1 H54_1 0.9500 . ?
C55_1 C58_1 1.506(9) . ?
C55_1 C57_1 1.511(9) . ?
C55_1 C56_1 1.521(9) . ?
C56_1 H56A_1 0.9800 . ?
C56_1 H56B_1 0.9800 . ?
C56_1 H56C_1 0.9800 . ?
C57_1 H57A_1 0.9800 . ?
C57_1 H57B_1 0.9800 . ?
C57_1 H57C_1 0.9800 . ?
C58_1 H58A_1 0.9800 . ?
C58_1 H58B_1 0.9800 . ?
C58_1 H58C_1 0.9800 . ?
C59_1 C62_1 1.497(9) . ?
C59_1 C60_1 1.513(9) . ?
C59_1 C61_1 1.513(9) . ?
C60_1 H60A_1 0.9800 . ?
C60_1 H60B_1 0.9800 . ?
C60_1 H60C_1 0.9800 . ?
C61_1 H61A_1 0.9800 . ?
C61_1 H61B_1 0.9800 . ?
C61_1 H61C_1 0.9800 . ?
C62_1 H62A_1 0.9800 . ?
C62_1 H62B_1 0.9800 . ?
C62_1 H62C_1 0.9800 . ?
C63_1 C68_1 1.37(2) . ?
C63_1 C64_1 1.38(2) . ?
C64_1 C65_1 1.50(2) . ?
C64_1 H64_1 0.9500 . ?
C65_1 C66_1 1.35(2) . ?
C65_1 C73_1 1.507(9) . ?
C66_1 C67_1 1.43(2) . ?
C66_1 H66_1 0.9500 . ?
C67_1 C68_1 1.423(18) . ?
C67_1 C69_1 1.507(9) . ?
C68_1 H68_1 0.9500 . ?
C69_1 C71_1 1.502(9) . ?
C69_1 C72_1 1.519(9) . ?
C69_1 C70_1 1.523(9) . ?
C70_1 H70A_1 0.9800 . ?
C70_1 H70B_1 0.9800 . ?
C70_1 H70C_1 0.9800 . ?
C71_1 H71A_1 0.9800 . ?
C71_1 H71B_1 0.9800 . ?
C71_1 H71C_1 0.9800 . ?
C72_1 H72A_1 0.9800 . ?
C72_1 H72B_1 0.9800 . ?
C72_1 H72C_1 0.9800 . ?
C73_1 C74_1 1.509(9) . ?
C73_1 C76_1 1.513(9) . ?
C73_1 C75_1 1.518(9) . ?
C74_1 H74A_1 0.9800 . ?
C74_1 H74B_1 0.9800 . ?
C74_1 H74C_1 0.9800 . ?
C75_1 H75A_1 0.9800 . ?
C75_1 H75B_1 0.9800 . ?
C75_1 H75C_1 0.9800 . ?
C76_1 H76A_1 0.9800 . ?
C76_1 H76B_1 0.9800 . ?
C76_1 H76C_1 0.9800 . ?
Ru1_2 C77_2 1.847(14) . ?
Ru1_2 N2_2 2.009(10) . ?
Ru1_2 N4_2 2.045(10) . ?
Ru1_2 N1_2 2.057(9) . ?
Ru1_2 N3_2 2.060(9) . ?
Ru1_2 N10_4 2.228(10) . ?
O1_2 C77_2 1.122(14) . ?
N1_2 C20_2 1.356(14) . ?
N1_2 C17_2 1.363(14) . ?
N2_2 C2_2 1.375(14) . ?
N2_2 C5_2 1.397(14) . ?
N3_2 C10_2 1.361(14) . ?
N3_2 C7_2 1.384(14) . ?
N4_2 C12_2 1.376(15) . ?
N4_2 C15_2 1.391(14) . ?
C1_2 C20_2 1.375(15) . ?
C1_2 C2_2 1.389(16) . ?
C1_2 H1_2 0.9500 . ?
C2_2 C3_2 1.458(16) . ?
C3_2 C4_2 1.344(16) . ?
C3_2 C25_2 1.515(17) . ?
C4_2 C5_2 1.471(17) . ?
C4_2 C21_2 1.501(17) . ?
C5_2 C6_2 1.388(17) . ?
C6_2 C7_2 1.411(18) . ?
C6_2 C49_2 1.483(16) . ?
C7_2 C8_2 1.474(17) . ?
C8_2 C9_2 1.372(18) . ?
C8_2 C22_2 1.458(17) . ?
C9_2 C10_2 1.418(17) . ?
C9_2 C31_2 1.564(19) . ?
C10_2 C11_2 1.379(15) . ?
C11_2 C12_2 1.385(15) . ?
C11_2 H11_2 0.9500 . ?
C12_2 C13_2 1.431(16) . ?
C13_2 C14_2 1.364(18) . ?
C13_2 C37_2 1.503(18) . ?
C14_2 C15_2 1.452(19) . ?
C14_2 C23_2 1.526(18) . ?
C15_2 C16_2 1.430(18) . ?
C16_2 C17_2 1.378(18) . ?
C16_2 C63_2 1.526(18) . ?
C17_2 C18_2 1.475(17) . ?
C18_2 C19_2 1.321(17) . ?
C18_2 C24_2 1.540(18) . ?
C19_2 C20_2 1.419(15) . ?
C19_2 C43_2 1.494(17) . ?
C21_2 H21A_2 0.9800 . ?
C21_2 H21B_2 0.9800 . ?
C21_2 H21C_2 0.9800 . ?
C22_2 H22A_2 0.9800 . ?
C22_2 H22B_2 0.9800 . ?
C22_2 H22C_2 0.9800 . ?
C23_2 H23A_2 0.9800 . ?
C23_2 H23B_2 0.9800 . ?
C23_2 H23C_2 0.9800 . ?
C24_2 H24A_2 0.9800 . ?
C24_2 H24B_2 0.9800 . ?
C24_2 H24C_2 0.9800 . ?
C25_2 C26_2 1.515(9) . ?
C25_2 H25A_2 0.9900 . ?
C25_2 H25B_2 0.9900 . ?
C26_2 C27_2 1.515(10) . ?
C26_2 H26A_2 0.9900 . ?
C26_2 H26B_2 0.9900 . ?
C27_2 C28_2 1.531(10) . ?
C27_2 H27A_2 0.9900 . ?
C27_2 H27B_2 0.9900 . ?
C28_2 C29_2 1.512(10) . ?
C28_2 H28A_2 0.9900 . ?
C28_2 H28B_2 0.9900 . ?
C29_2 C30_2 1.510(10) . ?
C29_2 H29A_2 0.9900 . ?
C29_2 H29B_2 0.9900 . ?
C30_2 H30A_2 0.9800 . ?
C30_2 H30B_2 0.9800 . ?
C30_2 H30C_2 0.9800 . ?
C31_2 C32_2 1.528(9) . ?
C31_2 H31A_2 0.9900 . ?
C31_2 H31B_2 0.9900 . ?
C32_2 C33_2 1.498(10) . ?
C32_2 H32A_2 0.9900 . ?
C32_2 H32B_2 0.9900 . ?
C33_2 C34_2 1.523(9) . ?
C33_2 H33A_2 0.9900 . ?
C33_2 H33B_2 0.9900 . ?
C34_2 C35_2 1.513(10) . ?
C34_2 H34A_2 0.9900 . ?
C34_2 H34B_2 0.9900 . ?
C35_2 C36_2 1.511(10) . ?
C35_2 H35A_2 0.9900 . ?
C35_2 H35B_2 0.9900 . ?
C36_2 H36A_2 0.9800 . ?
C36_2 H36B_2 0.9800 . ?
C36_2 H36C_2 0.9800 . ?
C37_2 C38_2 1.512(9) . ?
C37_2 H37A_2 0.9900 . ?
C37_2 H37B_2 0.9900 . ?
C38_2 C39_2 1.513(9) . ?
C38_2 H38A_2 0.9900 . ?
C38_2 H38B_2 0.9900 . ?
C39_2 C40_2 1.502(10) . ?
C39_2 H39A_2 0.9900 . ?
C39_2 H39B_2 0.9900 . ?
C40_2 C41_2 1.501(10) . ?
C40_2 H40A_2 0.9900 . ?
C40_2 H40B_2 0.9900 . ?
C41_2 C42_2 1.516(10) . ?
C41_2 H41A_2 0.9900 . ?
C41_2 H41B_2 0.9900 . ?
C42_2 H42A_2 0.9800 . ?
C42_2 H42B_2 0.9800 . ?
C42_2 H42C_2 0.9800 . ?
C43_2 C44_2 1.522(7) . ?
C43_2 H43A_2 0.9900 . ?
C43_2 H43B_2 0.9900 . ?
C44_2 C45_2 1.533(7) . ?
C44_2 H44A_2 0.9900 . ?
C44_2 H44B_2 0.9900 . ?
C45_2 C46_2 1.515(7) . ?
C45_2 H45A_2 0.9900 . ?
C45_2 H45B_2 0.9900 . ?
C46_2 C47_2 1.521(7) . ?
C46_2 H46A_2 0.9900 . ?
C46_2 H46B_2 0.9900 . ?
C47_2 C48_2 1.504(7) . ?
C47_2 H47A_2 0.9900 . ?
C47_2 H47B_2 0.9900 . ?
C48_2 H48A_2 0.9800 . ?
C48_2 H48B_2 0.9800 . ?
C48_2 H48C_2 0.9800 . ?
C49_2 C54_2 1.38(2) . ?
C49_2 C50_2 1.407(19) . ?
C50_2 C51_2 1.384(16) . ?
C50_2 H50_2 0.9500 . ?
C51_2 C52_2 1.38(2) . ?
C51_2 C55_2 1.506(9) . ?
C52_2 C53_2 1.43(2) . ?
C52_2 H52_2 0.9500 . ?
C53_2 C54_2 1.387(17) . ?
C53_2 C59_2 1.504(9) . ?
C54_2 H54_2 0.9500 . ?
C55_2 C57_2 1.505(9) . ?
C55_2 C58_2 1.508(9) . ?
C55_2 C56_2 1.523(9) . ?
C56_2 H56A_2 0.9800 . ?
C56_2 H56B_2 0.9800 . ?
C56_2 H56C_2 0.9800 . ?
C57_2 H57A_2 0.9800 . ?
C57_2 H57B_2 0.9800 . ?
C57_2 H57C_2 0.9800 . ?
C58_2 H58A_2 0.9800 . ?
C58_2 H58B_2 0.9800 . ?
C58_2 H58C_2 0.9800 . ?
C59_2 C60_2 1.504(9) . ?
C59_2 C62_2 1.513(10) . ?
C59_2 C61_2 1.535(9) . ?
C60_2 H60A_2 0.9800 . ?
C60_2 H60B_2 0.9800 . ?
C60_2 H60C_2 0.9800 . ?
C61_2 H61A_2 0.9800 . ?
C61_2 H61B_2 0.9800 . ?
C61_2 H61C_2 0.9800 . ?
C62_2 H62A_2 0.9800 . ?
C62_2 H62B_2 0.9800 . ?
C62_2 H62C_2 0.9800 . ?
C63_2 C64_2 1.37(2) . ?
C63_2 C68_2 1.39(2) . ?
C64_2 C65_2 1.373(18) . ?
C64_2 H64_2 0.9500 . ?
C65_2 C66_2 1.33(2) . ?
C65_2 C73_2 1.510(9) . ?
C66_2 C67_2 1.49(3) . ?
C66_2 H66_2 0.9500 . ?
C67_2 C68_2 1.39(2) . ?
C67_2 C69_2 1.520(9) . ?
C68_2 H68_2 0.9500 . ?
C69_2 C72_2 1.503(9) . ?
C69_2 C71_2 1.506(9) . ?
C69_2 C70_2 1.512(9) . ?
C70_2 H70A_2 0.9800 . ?
C70_2 H70B_2 0.9800 . ?
C70_2 H70C_2 0.9800 . ?
C71_2 H71A_2 0.9800 . ?
C71_2 H71B_2 0.9800 . ?
C71_2 H71C_2 0.9800 . ?
C72_2 H72A_2 0.9800 . ?
C72_2 H72B_2 0.9800 . ?
C72_2 H72C_2 0.9800 . ?
C73_2 C74_2 1.499(9) . ?
C73_2 C76_2 1.516(9) . ?
C73_2 C75_2 1.519(9) . ?
C74_2 H74A_2 0.9800 . ?
C74_2 H74B_2 0.9800 . ?
C74_2 H74C_2 0.9800 . ?
C75_2 H75A_2 0.9800 . ?
C75_2 H75B_2 0.9800 . ?
C75_2 H75C_2 0.9800 . ?
C76_2 H76A_2 0.9800 . ?
C76_2 H76B_2 0.9800 . ?
C76_2 H76C_2 0.9800 . ?
Ru1_3 C77_3 1.811(16) . ?
Ru1_3 N2_3 2.038(10) . ?
Ru1_3 N4_3 2.061(9) . ?
Ru1_3 N1_3 2.066(11) . ?
Ru1_3 N3_3 2.080(11) . ?
Ru1_3 N9_4 2.156(11) . ?
O1_3 C77_3 1.150(16) . ?
N1_3 C20_3 1.347(15) . ?
N1_3 C17_3 1.382(13) . ?
N2_3 C5_3 1.349(15) . ?
N2_3 C2_3 1.377(17) . ?
N3_3 C10_3 1.351(17) . ?
N3_3 C7_3 1.393(14) . ?
N4_3 C12_3 1.356(16) . ?
N4_3 C15_3 1.386(14) . ?
C1_3 C20_3 1.373(15) . ?
C1_3 C2_3 1.395(18) . ?
C1_3 H1_3 0.9500 . ?
C2_3 C3_3 1.454(17) . ?
C3_3 C4_3 1.33(2) . ?
C3_3 C25_3 1.49(2) . ?
C4_3 C5_3 1.462(19) . ?
C4_3 C21_3 1.521(17) . ?
C5_3 C6_3 1.43(2) . ?
C6_3 C7_3 1.432(19) . ?
C6_3 C49_3 1.501(17) . ?
C7_3 C8_3 1.43(2) . ?
C8_3 C9_3 1.354(18) . ?
C8_3 C22_3 1.468(17) . ?
C9_3 C10_3 1.455(18) . ?
C9_3 C31_3 1.507(19) . ?
C10_3 C11_3 1.406(16) . ?
C11_3 C12_3 1.368(16) . ?
C11_3 H11_3 0.9500 . ?
C12_3 C13_3 1.480(16) . ?
C13_3 C14_3 1.363(17) . ?
C13_3 C37_3 1.490(18) . ?
C14_3 C15_3 1.478(17) . ?
C14_3 C23_3 1.524(15) . ?
C15_3 C16_3 1.394(18) . ?
C16_3 C17_3 1.407(17) . ?
C16_3 C63_3 1.508(16) . ?
C17_3 C18_3 1.464(18) . ?
C18_3 C19_3 1.326(16) . ?
C18_3 C24_3 1.462(17) . ?
C19_3 C20_3 1.442(17) . ?
C19_3 C43_3 1.496(18) . ?
C21_3 H21A_3 0.9800 . ?
C21_3 H21B_3 0.9800 . ?
C21_3 H21C_3 0.9800 . ?
C22_3 H22A_3 0.9800 . ?
C22_3 H22B_3 0.9800 . ?
C22_3 H22C_3 0.9800 . ?
C23_3 H23A_3 0.9800 . ?
C23_3 H23B_3 0.9800 . ?
C23_3 H23C_3 0.9800 . ?
C24_3 H24A_3 0.9800 . ?
C24_3 H24B_3 0.9800 . ?
C24_3 H24C_3 0.9800 . ?
C25_3 C26_3 1.507(9) . ?
C25_3 H25A_3 0.9900 . ?
C25_3 H25B_3 0.9900 . ?
C26_3 C27_3 1.495(9) . ?
C26_3 H26A_3 0.9900 . ?
C26_3 H26B_3 0.9900 . ?
C27_3 C28_3 1.527(10) . ?
C27_3 H27A_3 0.9900 . ?
C27_3 H27B_3 0.9900 . ?
C28_3 C29_3 1.510(10) . ?
C28_3 H28A_3 0.9900 . ?
C28_3 H28B_3 0.9900 . ?
C29_3 C30_3 1.534(10) . ?
C29_3 H29A_3 0.9900 . ?
C29_3 H29B_3 0.9900 . ?
C30_3 H30A_3 0.9800 . ?
C30_3 H30B_3 0.9800 . ?
C30_3 H30C_3 0.9800 . ?
C31_3 C32_3 1.493(9) . ?
C31_3 H31A_3 0.9900 . ?
C31_3 H31B_3 0.9900 . ?
C32_3 C33_3 1.515(10) . ?
C32_3 H32A_3 0.9900 . ?
C32_3 H32B_3 0.9900 . ?
C33_3 C34_3 1.510(10) . ?
C33_3 H33A_3 0.9900 . ?
C33_3 H33B_3 0.9900 . ?
C34_3 C35_3 1.509(10) . ?
C34_3 H34A_3 0.9900 . ?
C34_3 H34B_3 0.9900 . ?
C35_3 C36_3 1.530(10) . ?
C35_3 H35A_3 0.9900 . ?
C35_3 H35B_3 0.9900 . ?
C36_3 H36A_3 0.9800 . ?
C36_3 H36B_3 0.9800 . ?
C36_3 H36C_3 0.9800 . ?
C37_3 C38_3 1.530(9) . ?
C37_3 H37A_3 0.9900 . ?
C37_3 H37B_3 0.9900 . ?
C38_3 C39_3 1.518(10) . ?
C38_3 H38A_3 0.9900 . ?
C38_3 H38B_3 0.9900 . ?
C39_3 C40_3 1.498(10) . ?
C39_3 H39A_3 0.9900 . ?
C39_3 H39B_3 0.9900 . ?
C40_3 C41_3 1.523(10) . ?
C40_3 H40A_3 0.9900 . ?
C40_3 H40B_3 0.9900 . ?
C41_3 C42_3 1.506(10) . ?
C41_3 H41A_3 0.9900 . ?
C41_3 H41B_3 0.9900 . ?
C42_3 H42A_3 0.9800 . ?
C42_3 H42B_3 0.9800 . ?
C42_3 H42C_3 0.9800 . ?
C43_3 C44_3 1.512(7) . ?
C43_3 H43A_3 0.9900 . ?
C43_3 H43B_3 0.9900 . ?
C44_3 C45_3 1.502(7) . ?
C44_3 H44A_3 0.9900 . ?
C44_3 H44B_3 0.9900 . ?
C45_3 C46_3 1.498(7) . ?
C45_3 H45A_3 0.9900 . ?
C45_3 H45B_3 0.9900 . ?
C46_3 C47_3 1.520(7) . ?
C46_3 H46A_3 0.9900 . ?
C46_3 H46B_3 0.9900 . ?
C47_3 C48_3 1.512(8) . ?
C47_3 H47A_3 0.9900 . ?
C47_3 H47B_3 0.9900 . ?
C48_3 H48A_3 0.9800 . ?
C48_3 H48B_3 0.9800 . ?
C48_3 H48C_3 0.9800 . ?
C49_3 C50_3 1.372(19) . ?
C49_3 C54_3 1.38(2) . ?
C50_3 C51_3 1.419(17) . ?
C50_3 H50_3 0.9500 . ?
C51_3 C52_3 1.39(2) . ?
C51_3 C55_3 1.514(9) . ?
C52_3 C53_3 1.36(2) . ?
C52_3 H52_3 0.9500 . ?
C53_3 C54_3 1.428(18) . ?
C53_3 C59_3 1.495(9) . ?
C54_3 H54_3 0.9500 . ?
C55_3 C56_3 1.502(9) . ?
C55_3 C58_3 1.517(9) . ?
C55_3 C57_3 1.517(9) . ?
C56_3 H56A_3 0.9800 . ?
C56_3 H56B_3 0.9800 . ?
C56_3 H56C_3 0.9800 . ?
C57_3 H57A_3 0.9800 . ?
C57_3 H57B_3 0.9800 . ?
C57_3 H57C_3 0.9800 . ?
C58_3 H58A_3 0.9800 . ?
C58_3 H58B_3 0.9800 . ?
C58_3 H58C_3 0.9800 . ?
C59_3 C60_3 1.504(9) . ?
C59_3 C61_3 1.506(9) . ?
C59_3 C62_3 1.507(9) . ?
C60_3 H60A_3 0.9800 . ?
C60_3 H60B_3 0.9800 . ?
C60_3 H60C_3 0.9800 . ?
C61_3 H61A_3 0.9800 . ?
C61_3 H61B_3 0.9800 . ?
C61_3 H61C_3 0.9800 . ?
C62_3 H62A_3 0.9800 . ?
C62_3 H62B_3 0.9800 . ?
C62_3 H62C_3 0.9800 . ?
C63_3 C64_3 1.338(17) . ?
C63_3 C68_3 1.399(17) . ?
C64_3 C65_3 1.464(17) . ?
C64_3 H64_3 0.9500 . ?
C65_3 C66_3 1.361(18) . ?
C65_3 C73_3 1.515(9) . ?
C66_3 C67_3 1.362(18) . ?
C66_3 H66_3 0.9500 . ?
C67_3 C68_3 1.435(16) . ?
C67_3 C69_3 1.509(9) . ?
C68_3 H68_3 0.9500 . ?
C69_3 C71_3 1.513(9) . ?
C69_3 C72_3 1.514(9) . ?
C69_3 C70_3 1.517(9) . ?
C70_3 H70A_3 0.9800 . ?
C70_3 H70B_3 0.9800 . ?
C70_3 H70C_3 0.9800 . ?
C71_3 H71A_3 0.9800 . ?
C71_3 H71B_3 0.9800 . ?
C71_3 H71C_3 0.9800 . ?
C72_3 H72A_3 0.9800 . ?
C72_3 H72B_3 0.9800 . ?
C72_3 H72C_3 0.9800 . ?
C73_3 C74_3 1.511(9) . ?
C73_3 C75_3 1.512(9) . ?
C73_3 C76_3 1.516(9) . ?
C74_3 H74A_3 0.9800 . ?
C74_3 H74B_3 0.9800 . ?
C74_3 H74C_3 0.9800 . ?
C75_3 H75A_3 0.9800 . ?
C75_3 H75B_3 0.9800 . ?
C75_3 H75C_3 0.9800 . ?
C76_3 H76A_3 0.9800 . ?
C76_3 H76B_3 0.9800 . ?
C76_3 H76C_3 0.9800 . ?
C78_4 N5_4 1.318(15) . ?
C78_4 N7_4 1.332(16) . ?
C78_4 C81_4 1.496(17) . ?
C79_4 N5_4 1.320(15) . ?
C79_4 N6_4 1.322(16) . ?
C79_4 C86_4 1.475(18) . ?
C80_4 N7_4 1.338(15) . ?
C80_4 N6_4 1.364(15) . ?
C80_4 C91_4 1.457(19) . ?
C81_4 C82_4 1.361(19) . ?
C81_4 C85_4 1.386(17) . ?
C82_4 C83_4 1.415(18) . ?
C82_4 H82_4 0.9500 . ?
C83_4 N8_4 1.297(15) . ?
C83_4 H83_4 0.9500 . ?
C84_4 C85_4 1.359(17) . ?
C84_4 N8_4 1.368(16) . ?
C84_4 H84_4 0.9500 . ?
C85_4 H85_4 0.9500 . ?
C86_4 C87_4 1.401(19) . ?
C86_4 C90_4 1.412(17) . ?
C87_4 C88_4 1.367(18) . ?
C87_4 H87_4 0.9500 . ?
C88_4 N9_4 1.323(16) . ?
C88_4 H88_4 0.9500 . ?
C89_4 N9_4 1.344(16) . ?
C89_4 C90_4 1.396(18) . ?
C89_4 H89_4 0.9500 . ?
C90_4 H90_4 0.9500 . ?
C91_4 C95_4 1.357(17) . ?
C91_4 C92_4 1.417(17) . ?
C92_4 C93_4 1.417(19) . ?
C92_4 H92_4 0.9500 . ?
C93_4 N10_4 1.286(14) . ?
C93_4 H93_4 0.9500 . ?
C94_4 N10_4 1.324(15) . ?
C94_4 C95_4 1.398(19) . ?
C94_4 H94_4 0.9500 . ?
C95_4 H95_4 0.9500 . ?
C100_5 C101_5 1.3900 . ?
C100_5 C105_5 1.3900 . ?
C100_5 C106_5 1.410(12) . ?
C101_5 C102_5 1.3900 . ?
C101_5 H101_5 0.9500 . ?
C102_5 C103_5 1.3900 . ?
C102_5 H102_5 0.9500 . ?
C103_5 C104_5 1.3900 . ?
C103_5 H103_5 0.9500 . ?
C104_5 C105_5 1.3900 . ?
C104_5 H104_5 0.9500 . ?
C105_5 H105_5 0.9500 . ?
C106_5 H10A_5 0.9800 . ?
C106_5 H10B_5 0.9800 . ?
C106_5 H10C_5 0.9800 . ?
C200_5 C201_5 1.3900 . ?
C200_5 C205_5 1.3900 . ?
C200_5 C206_5 1.405(12) . ?
C201_5 C202_5 1.3900 . ?
C201_5 H201_5 0.9500 . ?
C202_5 C203_5 1.3900 . ?
C202_5 H202_5 0.9500 . ?
C203_5 C204_5 1.3900 . ?
C203_5 H203_5 0.9500 . ?
C204_5 C205_5 1.3900 . ?
C204_5 H204_5 0.9500 . ?
C205_5 H205_5 0.9500 . ?
C206_5 H20A_5 0.9800 . ?
C206_5 H20B_5 0.9800 . ?
C206_5 H20C_5 0.9800 . ?
C300_5 C301_5 1.3900 . ?
C300_5 C305_5 1.3900 . ?
C300_5 C306_5 1.407(12) . ?
C301_5 C302_5 1.3900 . ?
C301_5 H301_5 0.9500 . ?
C302_5 C303_5 1.3900 . ?
C302_5 H302_5 0.9500 . ?
C303_5 C304_5 1.3900 . ?
C303_5 H303_5 0.9500 . ?
C304_5 C305_5 1.3900 . ?
C304_5 H304_5 0.9500 . ?
C305_5 H305_5 0.9500 . ?
C306_5 H30A_5 0.9800 . ?
C306_5 H30B_5 0.9800 . ?
C306_5 H30C_5 0.9800 . ?
